data_1519935
loop_
_publ_author_name
'C\'amara, Fernando'
'Sokolova, Elena'
'Hawthorne, Frank C.'

_publ_contact_author_address
;Dip. di Scienze Mineralogiche e Petrologiche
Universit\`a di degli Studi di Torino
Via Valperga Caluso, 35 - 10125 Torino, Italy
;
_publ_contact_author_email fernando.camaraartigas@unito.it
_publ_contact_author_fax +390116705128
_publ_contact_author_name 'Fernando Camara'
_publ_contact_author_phone +390116705132
_publ_section_title
;
 Kazanskyite, Ba\\square TiNbNa3Ti(Si2O7)2O2(OH)2(H2O)4, a Group-III
 Ti-disilicate mineral from the Khibiny alkaline massif, Kola Peninsula,
 Russia: description and crystal structure
;
_journal_issue 3
_journal_name_full 'Mineralogical Magazine'
_journal_page_first 473
_journal_page_last 492
_journal_paper_doi 10.1180/minmag.2012.076.3.03
_journal_volume 76
_journal_year 2012
_chemical_compound_source 'Khibiny alkaline massif, Kola Peninsula, Russia'
_chemical_formula_sum 'Ba1.4 Ca0.28 F1.2 H19 K0.3 Mn1.1 Na5 Nb1.3 O42.8 Si8 Sr0.6 Ti4.2'
_chemical_formula_weight 1716.54
_chemical_name_common kazanskyite
_chemical_name_mineral kazanskyite
_chemical_name_systematic kazanskyite
_space_group_crystal_system triclinic
_space_group_IT_number 2
_space_group_name_Hall '-P 1'
_space_group_name_H-M_alt 'P -1'
_symmetry_space_group_name_Hall '-P 1'
_symmetry_space_group_name_H-M 'P -1'
_atom_sites_solution_hydrogens .
_atom_sites_solution_primary direct
_atom_sites_solution_secondary difmap
_audit_creation_method SHELXL-97
_cell_angle_alpha 98.172(4)
_cell_angle_beta 90.916(4)
_cell_angle_gamma 89.964(3)
_cell_formula_units_Z 1
_cell_length_a 5.4260(9)
_cell_length_b 7.1350(12)
_cell_length_c 25.514(4)
_cell_measurement_reflns_used 5118
_cell_measurement_temperature 293(2)
_cell_measurement_theta_max 30
_cell_measurement_theta_min 2.4
_cell_volume 977.6(3)
_computing_structure_refinement 'SHELXL-97 (Sheldrick, 1997)'
_computing_structure_solution 'SHELXS-97 (Sheldrick, 1990)'
_diffrn_ambient_temperature 293(2)
_diffrn_measured_fraction_theta_full 0.997
_diffrn_measured_fraction_theta_max 0.997
_diffrn_measurement_device_type 'BRUKER-AXS SMART APEX CCD'
_diffrn_measurement_method \\w
_diffrn_radiation_monochromator graphite
_diffrn_radiation_probe x-ray
_diffrn_radiation_type MoK\a
_diffrn_radiation_wavelength 0.71073
_diffrn_reflns_av_R_equivalents 0.0454
_diffrn_reflns_av_sigmaI/netI 0.0539
_diffrn_reflns_limit_h_max 6
_diffrn_reflns_limit_h_min -6
_diffrn_reflns_limit_k_max 8
_diffrn_reflns_limit_k_min -8
_diffrn_reflns_limit_l_max 30
_diffrn_reflns_limit_l_min -30
_diffrn_reflns_number 9307
_diffrn_reflns_theta_full 25.03
_diffrn_reflns_theta_max 25.03
_diffrn_reflns_theta_min 1.61
_diffrn_source 'fine-focus sealed tube'
_exptl_absorpt_coefficient_mu 4.23
_exptl_absorpt_correction_T_max 0.938
_exptl_absorpt_correction_T_min 0.776
_exptl_absorpt_correction_type multi-scan
_exptl_absorpt_process_details 'Bruker SADABS'
_exptl_crystal_colour 'PALE PINK'
_exptl_crystal_density_diffrn 2.930
_exptl_crystal_density_method 'not measured'
_exptl_crystal_description platy
_exptl_crystal_F_000 829.2
_exptl_crystal_size_max 0.150
_exptl_crystal_size_mid 0.050
_exptl_crystal_size_min 0.015
_refine_diff_density_max 1.841
_refine_diff_density_min -1.705
_refine_diff_density_rms 0.345
_refine_ls_extinction_coef 0.0041(6)
_refine_ls_extinction_expression Fc^*^=kFc[1+0.001xFc^2^\l^3^/sin(2\q)]^-1/4^
_refine_ls_extinction_method SHELXL
_refine_ls_goodness_of_fit_ref 1.090
_refine_ls_hydrogen_treatment .
_refine_ls_matrix_type full
_refine_ls_number_parameters 224
_refine_ls_number_reflns 3471
_refine_ls_number_restraints 8
_refine_ls_restrained_S_all 1.089
_refine_ls_R_factor_all 0.0947
_refine_ls_R_factor_gt 0.0809
_refine_ls_shift/su_max 0.000
_refine_ls_shift/su_mean 0.000
_refine_ls_structure_factor_coef Fsqd
_refine_ls_weighting_details 'w=1/[\s^2^(Fo^2^)+(0.0680P)^2^+39.9517P] where P=(Fo^2^+2Fc^2^)/3'
_refine_ls_weighting_scheme calc
_refine_ls_wR_factor_gt 0.1970
_refine_ls_wR_factor_ref 0.2051
_reflns_number_gt 3066
_reflns_number_total 3471
_reflns_threshold_expression >2sigma(I)
_cod_data_source_file 473-kazanskyite.cif
_cod_data_source_block kazanskyite
_cod_original_formula_sum 'Ba1.4 Ca.28 F1.2 H19 K.3 Mn1.1 Na5 Nb1.3 O42.8 Si8 Sr.6 Ti4.2'
_cod_database_code 1519935
_cod_database_fobs_code 1519935

loop_
_symmetry_equiv_pos_as_xyz
'x, y, z'
'-x, -y, -z'

loop_
_atom_site_label
_atom_site_type_symbol
_atom_site_fract_x
_atom_site_fract_y
_atom_site_fract_z
_atom_site_U_iso_or_equiv
_atom_site_adp_type
_atom_site_occupancy
_atom_site_symmetry_multiplicity
_atom_site_calc_flag
_atom_site_refinement_flags
_atom_site_disorder_assembly
_atom_site_disorder_group
MO1 Nb 0.3962(4) 0.1432(4) 0.30847(8) 0.0275(7) Uani 0.528(4) 1 d P . .
MO2 Na 0.3811(8) 0.6373(11) 0.30400(17) 0.0325(10) Uiso 1 1 d . . .
MO3 Ca 0.8872(10) 0.8954(5) 0.3032(2) 0.0126(9) Uani 0.70 1 d P . .
MO4 Ca 0.8860(9) 0.3828(5) 0.3042(2) 0.0114(9) Uani 0.70 1 d P . .
MH1 Nb 0.0172(2) 0.5758(3) 0.18391(5) 0.0174(4) Uani 0.785(4) 1 d P . .
MH2 Nb 0.7444(3) 0.7059(5) 0.41946(13) 0.0143(4) Uiso 0.53 1 d P . .
Si1 Si 0.2464(8) 0.4164(5) 0.41368(16) 0.0111(8) Uiso 1 1 d D . .
Si2 Si 0.2425(8) -0.0159(5) 0.41606(17) 0.0114(9) Uiso 1 1 d D . .
Si3 Si 0.5125(8) 0.8740(5) 0.19727(17) 0.0112(8) Uiso 1 1 d D . .
Si4 Si 0.5249(9) 0.2961(6) 0.1986(2) 0.0270(12) Uani 1 1 d D . .
AP1 Ba 0.74633(11) 0.23498(17) 0.47349(3) 0.0109(2) Uani 0.77 1 d P . .
AP2 Ba 0.0134(6) 0.0654(11) 0.13298(17) 0.0337(9) Uani 0.20 1 d P . .
O1 O 0.509(2) 0.9151(15) 0.2592(4) 0.022(3) Uiso 1 1 d . . .
O2 O 0.5172(13) 0.0709(7) 0.1730(3) 0.0311(18) Uiso 1 1 d D . .
O3 O 0.772(2) 0.3756(19) 0.1770(6) 0.048(4) Uiso 1 1 d D . .
O4 O 0.4822(15) 0.5378(13) 0.4403(5) 0.020(3) Uiso 1 1 d D . .
O5 O 0.2463(10) 0.2149(7) 0.4407(2) 0.0140(13) Uiso 1 1 d D . .
O6 O 0.4966(17) 0.9104(13) 0.4390(4) 0.009(2) Uiso 1 1 d . . .
O7 O -0.001(2) 0.9026(14) 0.4423(5) 0.017(2) Uiso 1 1 d . . .
O8 O 0.237(2) 0.3665(14) 0.3515(3) 0.021(3) Uiso 1 1 d D . .
O9 O 0.003(2) 0.5246(13) 0.4364(4) 0.012(2) Uiso 1 1 d . . .
O10 O 0.237(2) 0.9584(14) 0.3520(4) 0.015(2) Uiso 1 1 d . . .
O11 O 0.2794(13) 0.7562(12) 0.1739(4) 0.023(2) Uiso 1 1 d D . .
O12 O 0.538(2) 0.3295(15) 0.2645(4) 0.022(3) Uiso 1 1 d . . .
O13 O 0.2660(19) 0.3712(15) 0.1753(4) 0.032(3) Uiso 1 1 d . . .
O14 O 0.7545(18) 0.7683(14) 0.1752(4) 0.023(3) Uiso 1 1 d . . .
XOM1 O 0.0241(14) 0.6106(19) 0.2562(3) 0.033(2) Uiso 1 1 d . . .
XOM2 O 0.7441(12) 0.6633(18) 0.3537(3) 0.0202(16) Uiso 1 1 d . . .
XOA1 O 0.6785(12) 0.1640(19) 0.3521(3) 0.0216(15) Uiso 1 1 d . . .
XOA2 O 0.0814(12) 0.1146(16) 0.2642(3) 0.0213(17) Uiso 1 1 d . . .
XPM O 0.0061(17) 0.531(3) 0.0952(4) 0.050(3) Uiso 1 1 d . . .
XPA O 0.235(8) 0.199(6) 0.0563(18) 0.050 Uiso 0.26 1 d P . .
W1 O 0.507(3) 0.593(2) 0.0809(6) 0.050 Uiso 0.71 1 d P . .
W2 O 0.511(5) 0.167(4) 0.0370(10) 0.050 Uiso 0.46 1 d P . .
W3 O 0.523(6) 0.416(5) 0.0546(14) 0.050 Uiso 0.34 1 d P . .
W4 O 0.502(8) 0.891(6) 0.0644(16) 0.050 Uiso 0.29 1 d P . .
W5 O 0.145(8) 0.446(6) 0.0001(16) 0.050 Uiso 0.25 1 d P . .
W6 O -0.013(6) 0.880(4) 0.0644(12) 0.050 Uiso 0.40 1 d P . .
W7 O 0.298(5) -0.002(9) -0.0011(11) 0.050 Uiso 0.31 1 d P . .
A1A Ba 0.734(7) 0.203(10) 0.4236(14) 0.020 Uiso 0.0160(16) 1 d P . .
A1B Ba 0.247(7) 0.743(11) 0.4903(19) 0.020 Uiso 0.0157(17) 1 d P . .
A2A Ba 0.0138(18) 0.0517(16) 0.1654(5) 0.020 Uiso 0.067(2) 1 d P . .
A2B Ba 0.990(4) 0.110(3) 0.0956(10) 0.020 Uiso 0.032(2) 1 d P . .
MH2A Nb 0.758(5) 0.728(8) 0.4486(16) 0.020 Uiso 0.033(3) 1 d P . .
MH2B Nb 0.750(5) 0.676(7) 0.3923(19) 0.020 Uiso 0.030(3) 1 d P . .
1 Ba 0.212(3) 0.443(3) 0.0587(7) 0.020 Uiso 0.039(2) 1 d P . .
2 Ba 0.797(3) 0.436(2) 0.0581(7) 0.020 Uiso 0.042(2) 1 d P . .
3 Ba 0.980(8) 0.636(6) 0.0519(18) 0.020 Uiso 0.015(2) 1 d P . .

loop_
_atom_site_aniso_label
_atom_site_aniso_U_11
_atom_site_aniso_U_22
_atom_site_aniso_U_33
_atom_site_aniso_U_23
_atom_site_aniso_U_13
_atom_site_aniso_U_12
MO1 0.0330(11) 0.0126(11) 0.0373(12) 0.0036(15) 0.0177(8) 0.0055(15)
MO3 0.011(2) 0.0071(17) 0.021(2) 0.0073(17) -0.0043(18) -0.0022(15)
MO4 0.002(2) 0.0084(16) 0.025(2) 0.0051(17) -0.0013(17) -0.0010(15)
MH1 0.0077(5) 0.0108(7) 0.0336(8) 0.0033(8) 0.0009(4) 0.0035(7)
Si4 0.0141(19) 0.0183(18) 0.050(3) 0.0107(18) 0.0013(16) 0.0097(15)
AP1 0.0023(3) 0.0055(4) 0.0253(5) 0.0040(7) 0.0022(2) -0.0006(6)
AP2 0.0259(18) 0.039(2) 0.036(3) 0.002(4) 0.0042(14) 0.016(3)

loop_
_atom_type_symbol
_atom_type_description
_atom_type_scat_dispersion_real
_atom_type_scat_dispersion_imag
_atom_type_scat_source
O O 0.0106 0.0060 'International Tables Vol C Tables 4.2.6.8 and 6.1.1.4'
Na Na 0.0362 0.0249 'International Tables Vol C Tables 4.2.6.8 and 6.1.1.4'
Si Si 0.0817 0.0704 'International Tables Vol C Tables 4.2.6.8 and 6.1.1.4'
Ti Ti 0.2776 0.4457 'International Tables Vol C Tables 4.2.6.8 and 6.1.1.4'
Mn Mn 0.3368 0.7283 'International Tables Vol C Tables 4.2.6.8 and 6.1.1.4'
Nb Nb -2.0727 0.6215 'International Tables Vol C Tables 4.2.6.8 and 6.1.1.4'
Ba Ba -0.3244 2.2819 'International Tables Vol C Tables 4.2.6.8 and 6.1.1.4'
Ca Ca 0.2262 0.3064 'International Tables Vol C Tables 4.2.6.8 and 6.1.1.4'
K K 0.2009 0.2494 'International Tables Vol C Tables 4.2.6.8 and 6.1.1.4'
F F 0.0171 0.0103 'International Tables Vol C Tables 4.2.6.8 and 6.1.1.4'

loop_
_geom_angle_atom_site_label_1
_geom_angle_atom_site_label_2
_geom_angle_atom_site_label_3
_geom_angle
_geom_angle_site_symmetry_1
_geom_angle_site_symmetry_3
XOA1 MO1 O8 92.4(5) . .
XOA1 MO1 O1 96.1(5) . 1_545
O8 MO1 O1 171.5(4) . 1_545
XOA1 MO1 O12 90.8(5) . .
O8 MO1 O12 86.6(4) . .
O1 MO1 O12 94.0(3) 1_545 .
XOA1 MO1 XOA2 177.0(4) . .
O8 MO1 XOA2 87.0(4) . .
O1 MO1 XOA2 84.5(4) 1_545 .
O12 MO1 XOA2 92.1(4) . .
XOA1 MO1 O10 91.6(4) . 1_545
O8 MO1 O10 92.1(3) . 1_545
O1 MO1 O10 87.0(4) 1_545 1_545
O12 MO1 O10 177.3(4) . 1_545
XOA2 MO1 O10 85.5(4) . 1_545
XOA1 MO1 MO4 49.1(3) . .
O8 MO1 MO4 89.9(3) . .
O1 MO1 MO4 96.2(3) 1_545 .
XOA2 MO1 MO4 133.8(3) . .
O10 MO1 MO4 140.7(3) 1_545 .
XOA1 MO1 MO3 49.2(3) . 1_545
O8 MO1 MO3 141.5(3) . 1_545
O1 MO1 MO3 46.9(3) 1_545 1_545
O12 MO1 MO3 93.2(3) . 1_545
XOA2 MO1 MO3 131.4(3) . 1_545
O10 MO1 MO3 89.2(3) 1_545 1_545
MO4 MO1 MO3 66.18(7) . 1_545
XOA1 MO1 MO4 135.1(4) . 1_455
O1 MO1 MO4 128.8(3) 1_545 1_455
O12 MO1 MO4 85.5(3) . 1_455
O10 MO1 MO4 91.9(3) 1_545 1_455
MO4 MO1 MO4 115.00(13) . 1_455
MO3 MO1 MO4 175.51(10) 1_545 1_455
XOA1 MO1 MO3 134.7(4) . 1_445
O8 MO1 MO3 91.9(3) . 1_445
O1 MO1 MO3 81.6(3) 1_545 1_445
O12 MO1 MO3 134.5(3) . 1_445
MO4 MO1 MO3 175.68(10) . 1_445
MO3 MO1 MO3 114.21(14) 1_545 1_445
MO4 MO1 MO3 64.26(7) 1_455 1_445
O8 MO1 A1A 76.5(10) . .
O1 MO1 A1A 111.4(11) 1_545 .
O12 MO1 A1A 105.3(11) . .
XOA2 MO1 A1A 155.0(6) . .
O10 MO1 A1A 76.7(10) 1_545 .
MO4 MO1 A1A 65.7(9) . .
MO3 MO1 A1A 66.4(9) 1_545 .
MO4 MO1 A1A 118.1(9) 1_455 .
MO3 MO1 A1A 118.5(9) 1_445 .
XOA1 MO1 MO2 92.4(4) . .
O1 MO1 MO2 135.0(3) 1_545 .
XOA2 MO1 MO2 89.2(3) . .
O10 MO1 MO2 136.9(3) 1_545 .
MO4 MO1 MO2 58.27(11) . .
MO3 MO1 MO2 124.40(13) 1_545 .
MO4 MO1 MO2 56.76(11) 1_455 .
MO3 MO1 MO2 120.97(12) 1_445 .
A1A MO1 MO2 92.1(12) . .
XOM1 MO2 XOM2 179.3(4) . .
XOM1 MO2 O12 94.3(5) . .
XOM2 MO2 O12 85.7(4) . .
XOM1 MO2 O1 90.4(5) . .
XOM2 MO2 O1 90.2(4) . .
O12 MO2 O1 115.5(3) . .
XOM1 MO2 O8 88.7(4) . .
XOM2 MO2 O8 90.7(4) . .
O12 MO2 O8 67.1(4) . .
O1 MO2 O8 177.3(4) . .
XOM1 MO2 O10 89.7(4) . .
XOM2 MO2 O10 90.2(4) . .
O12 MO2 O10 175.5(4) . .
O1 MO2 O10 66.4(4) . .
O8 MO2 O10 111.1(3) . .
XOM1 MO2 MH2B 163.5(8) . .
O12 MO2 MH2B 93.5(10) . .
O1 MO2 MH2B 99.3(9) . .
O8 MO2 MH2B 81.0(9) . .
O10 MO2 MH2B 82.2(10) . .
XOM1 MO2 MO4 45.2(3) . 1_455
XOM2 MO2 MO4 134.2(4) . 1_455
O12 MO2 MO4 79.8(3) . 1_455
O1 MO2 MO4 135.2(3) . 1_455
O10 MO2 MO4 101.7(3) . 1_455
MH2B MO2 MO4 122.6(8) . 1_455
XOM1 MO2 MO3 45.9(3) . 1_455
XOM2 MO2 MO3 134.0(4) . 1_455
O12 MO2 MO3 140.0(3) . 1_455
O1 MO2 MO3 75.4(3) . 1_455
O8 MO2 MO3 102.2(3) . 1_455
MH2B MO2 MO3 123.9(9) . 1_455
MO4 MO2 MO3 68.61(10) 1_455 1_455
XOM1 MO2 MO4 134.5(4) . .
XOM2 MO2 MO4 45.6(3) . .
O1 MO2 MO4 103.6(3) . .
O8 MO2 MO4 78.8(3) . .
O10 MO2 MO4 135.6(3) . .
MH2B MO2 MO4 55.9(9) . .
MO4 MO2 MO4 112.4(3) 1_455 .
MO3 MO2 MO4 179.0(3) 1_455 .
XOM1 MO2 MO3 134.7(4) . .
XOM2 MO2 MO3 45.9(3) . .
O12 MO2 MO3 99.9(3) . .
O8 MO2 MO3 136.4(3) . .
O10 MO2 MO3 78.6(3) . .
MH2B MO2 MO3 57.6(8) . .
MO4 MO2 MO3 179.7(2) 1_455 .
MO3 MO2 MO3 111.6(2) 1_455 .
MO4 MO2 MO3 67.43(10) . .
XOM1 MO2 Si4 77.7(3) . .
XOM2 MO2 Si4 102.6(3) . .
O1 MO2 Si4 95.3(3) . .
O8 MO2 Si4 87.0(3) . .
O10 MO2 Si4 157.9(3) . .
MH2B MO2 Si4 114.3(9) . .
MO4 MO2 Si4 82.28(19) 1_455 .
MO3 MO2 Si4 121.81(17) 1_455 .
MO4 MO2 Si4 58.36(16) . .
MO3 MO2 Si4 97.39(16) . .
XOA2 MO3 O10 75.6(3) 1_665 1_655
XOA2 MO3 XOM1 103.1(4) 1_665 1_655
O10 MO3 XOM1 95.9(4) 1_655 1_655
XOA2 MO3 O1 96.3(4) 1_665 .
O10 MO3 O1 165.0(4) 1_655 .
XOM1 MO3 O1 98.3(4) 1_655 .
XOA2 MO3 XOM2 170.1(4) 1_665 .
O10 MO3 XOM2 94.6(3) 1_655 .
XOM1 MO3 XOM2 76.5(4) 1_655 .
O1 MO3 XOM2 93.6(4) . .
XOA2 MO3 XOA1 84.5(3) 1_665 1_565
O10 MO3 XOA1 91.7(3) 1_655 1_565
XOM1 MO3 XOA1 170.3(4) 1_655 1_565
O1 MO3 XOA1 74.7(3) . 1_565
XOM2 MO3 XOA1 97.0(4) . 1_565
XOA2 MO3 MH2B 157.0(9) 1_665 .
O10 MO3 MH2B 83.4(7) 1_655 .
XOM1 MO3 MH2B 88.0(10) 1_655 .
O1 MO3 MH2B 102.0(7) . .
XOA1 MO3 MH2B 86.9(9) 1_565 .
XOA2 MO3 MO1 90.0(3) 1_665 1_565
O10 MO3 MO1 127.2(3) 1_655 1_565
XOM1 MO3 MO1 136.9(3) 1_655 1_565
XOM2 MO3 MO1 97.0(3) . 1_565
MH2B MO3 MO1 95.4(7) . 1_565
XOA2 MO3 MO2 92.3(3) 1_665 1_655
O10 MO3 MO2 51.8(3) 1_655 1_655
O1 MO3 MO2 142.5(3) . 1_655
XOM2 MO3 MO2 80.5(2) . 1_655
XOA1 MO3 MO2 142.7(3) 1_565 1_655
MH2B MO3 MO2 81.7(7) . 1_655
MO1 MO3 MO2 177.0(2) 1_565 1_655
XOM1 MO3 MO1 99.9(3) 1_655 1_665
O1 MO3 MO1 133.3(3) . 1_665
XOM2 MO3 MO1 132.5(3) . 1_665
XOA1 MO3 MO1 89.8(2) 1_565 1_665
MH2B MO3 MO1 121.3(7) . 1_665
MO1 MO3 MO1 114.21(14) 1_565 1_665
MO2 MO3 MO1 66.92(17) 1_655 1_665
XOA2 MO3 MO2 145.4(3) 1_665 .
O10 MO3 MO2 138.9(3) 1_655 .
XOM1 MO3 MO2 80.2(3) 1_655 .
O1 MO3 MO2 49.6(3) . .
XOA1 MO3 MO2 90.1(3) 1_565 .
MH2B MO3 MO2 55.6(7) . .
MO1 MO3 MO2 67.15(16) 1_565 .
MO2 MO3 MO2 111.6(2) 1_655 .
MO1 MO3 MO2 176.9(2) 1_665 .
XOA2 MO3 Si3 83.1(2) 1_665 .
O10 MO3 Si3 157.2(3) 1_655 .
XOM1 MO3 Si3 80.9(2) 1_655 .
XOM2 MO3 Si3 106.5(3) . .
XOA1 MO3 Si3 94.3(2) 1_565 .
MH2B MO3 Si3 118.8(7) . .
MO1 MO3 Si3 59.86(12) 1_565 .
MO2 MO3 Si3 122.32(18) 1_655 .
MO1 MO3 Si3 119.87(16) 1_665 .
MO2 MO3 Si3 63.19(14) . .
O12 MO4 O8 165.7(4) . 1_655
O12 MO4 XOA2 96.8(4) . 1_655
O8 MO4 XOA2 75.2(3) 1_655 1_655
O12 MO4 XOM1 97.6(4) . 1_655
O8 MO4 XOM1 95.7(4) 1_655 1_655
XOA2 MO4 XOM1 102.3(4) 1_655 1_655
O12 MO4 XOM2 92.4(4) . .
O8 MO4 XOM2 95.6(3) 1_655 .
XOA2 MO4 XOM2 170.7(3) 1_655 .
XOM1 MO4 XOM2 77.7(4) 1_655 .
O12 MO4 XOA1 74.8(4) . .
O8 MO4 XOA1 92.3(4) 1_655 .
XOA2 MO4 XOA1 83.6(3) 1_655 .
XOM1 MO4 XOA1 171.0(4) 1_655 .
XOM2 MO4 XOA1 97.6(4) . .
O12 MO4 MH2B 101.0(7) . .
O8 MO4 MH2B 84.0(7) 1_655 .
XOA2 MO4 MH2B 156.2(8) 1_655 .
XOM1 MO4 MH2B 90.9(9) 1_655 .
XOA1 MO4 MH2B 85.9(8) . .
O8 MO4 MO1 127.9(3) 1_655 .
XOA2 MO4 MO1 89.4(2) 1_655 .
XOM1 MO4 MO1 136.3(3) 1_655 .
XOM2 MO4 MO1 97.0(3) . .
MH2B MO4 MO1 94.7(7) . .
O12 MO4 MO2 141.9(4) . 1_655
O8 MO4 MO2 51.6(3) 1_655 1_655
XOA2 MO4 MO2 92.4(3) 1_655 1_655
XOM2 MO4 MO2 81.1(3) . 1_655
XOA1 MO4 MO2 143.1(3) . 1_655
MH2B MO4 MO2 83.2(7) . 1_655
MO1 MO4 MO2 177.8(2) . 1_655
O12 MO4 MO1 134.5(3) . 1_655
XOM1 MO4 MO1 98.5(3) 1_655 1_655
XOM2 MO4 MO1 132.7(3) . 1_655
XOA1 MO4 MO1 90.3(2) . 1_655
MH2B MO4 MO1 121.0(7) . 1_655
MO1 MO4 MO1 115.00(13) . 1_655
MO2 MO4 MO1 66.03(16) 1_655 1_655
O12 MO4 MO2 47.9(3) . .
O8 MO4 MO2 140.3(3) 1_655 .
XOA2 MO4 MO2 144.4(3) 1_655 .
XOM1 MO4 MO2 81.1(3) 1_655 .
XOA1 MO4 MO2 90.1(3) . .
MH2B MO4 MO2 56.6(7) . .
MO1 MO4 MO2 66.54(16) . .
MO2 MO4 MO2 112.4(3) 1_655 .
MO1 MO4 MO2 177.6(2) 1_655 .
O8 MO4 Si4 155.3(3) 1_655 .
XOA2 MO4 Si4 82.0(2) 1_655 .
XOM1 MO4 Si4 79.9(3) 1_655 .
XOM2 MO4 Si4 106.9(2) . .
XOA1 MO4 Si4 94.5(2) . .
MH2B MO4 Si4 120.1(7) . .
MO1 MO4 Si4 60.03(13) . .
MO2 MO4 Si4 121.41(19) 1_655 .
MO1 MO4 Si4 118.87(16) 1_655 .
MO2 MO4 Si4 63.46(15) . .
XOM1 MH1 O3 95.0(5) . 1_455
XOM1 MH1 O11 97.5(4) . .
O3 MH1 O11 166.9(5) 1_455 .
XOM1 MH1 O13 95.8(5) . .
O3 MH1 O13 86.3(5) 1_455 .
O11 MH1 O13 88.6(4) . .
XOM1 MH1 O14 96.8(5) . 1_455
O3 MH1 O14 90.7(4) 1_455 1_455
O11 MH1 O14 91.7(4) . 1_455
O13 MH1 O14 167.3(5) . 1_455
XOM1 MH1 XPM 179.5(5) . .
O3 MH1 XPM 84.5(6) 1_455 .
O11 MH1 XPM 83.0(5) . .
O13 MH1 XPM 84.2(5) . .
O14 MH1 XPM 83.2(5) 1_455 .
XOM1 MH1 1 158.6(4) . .
O3 MH1 1 92.0(5) 1_455 .
O11 MH1 1 75.0(4) . .
O13 MH1 1 64.5(4) . .
O14 MH1 1 103.3(4) 1_455 .
XOM1 MH1 2 158.3(4) . 1_455
O3 MH1 2 64.7(5) 1_455 1_455
O11 MH1 2 103.3(4) . 1_455
O13 MH1 2 90.7(4) . 1_455
O14 MH1 2 76.9(4) 1_455 1_455
XOM1 MH1 3 165.0(9) . 1_455
O3 MH1 3 94.3(9) 1_455 1_455
O11 MH1 3 74.4(8) . 1_455
O13 MH1 3 96.6(8) . 1_455
O14 MH1 3 71.3(8) 1_455 1_455
XOM1 MH1 A2A 98.1(5) . 1_565
O3 MH1 A2A 134.7(4) 1_455 1_565
O11 MH1 A2A 46.9(3) . 1_565
O13 MH1 A2A 134.6(4) . 1_565
XPM MH1 A2A 82.2(5) . 1_565
1 MH1 A2A 91.2(4) . 1_565
2 MH1 A2A 91.8(3) 1_455 1_565
3 MH1 A2A 67.0(8) 1_455 1_565
O3 MH1 MO2 116.3(4) 1_455 .
O11 MH1 MO2 73.6(3) . .
O13 MH1 MO2 74.1(3) . .
O14 MH1 MO2 118.1(3) 1_455 .
XPM MH1 MO2 148.2(2) . .
1 MH1 MO2 127.8(3) . .
2 MH1 MO2 164.5(3) 1_455 .
3 MH1 MO2 146.8(8) 1_455 .
A2A MH1 MO2 96.5(2) 1_565 .
O3 MH1 MO3 107.6(4) 1_455 1_455
O11 MH1 MO3 85.1(3) . 1_455
O13 MH1 MO3 127.1(3) . 1_455
O14 MH1 MO3 65.6(3) 1_455 1_455
XPM MH1 MO3 146.2(5) . 1_455
1 MH1 MO3 157.1(3) . 1_455
2 MH1 MO3 141.8(3) 1_455 1_455
3 MH1 MO3 131.3(8) 1_455 1_455
A2A MH1 MO3 66.7(2) 1_565 1_455
MO2 MH1 MO3 53.65(12) . 1_455
MH2B MH2 MH2A 170(4) . .
MH2A MH2 XOM2 174(3) . .
MH2B MH2 O4 101(3) . .
MH2A MH2 O4 81(3) . .
XOM2 MH2 O4 104.5(5) . .
MH2B MH2 O7 111(3) . 1_655
MH2A MH2 O7 67(4) . 1_655
XOM2 MH2 O7 107.8(5) . 1_655
O4 MH2 O7 147.7(5) . 1_655
MH2B MH2 O9 93(3) . 1_655
MH2A MH2 O9 77(4) . 1_655
XOM2 MH2 O9 100.2(5) . 1_655
O4 MH2 O9 90.7(5) . 1_655
O7 MH2 O9 84.6(3) 1_655 1_655
MH2B MH2 O6 113(3) . .
MH2A MH2 O6 76(4) . .
XOM2 MH2 O6 106.5(5) . .
O4 MH2 O6 83.9(3) . .
O7 MH2 O6 86.2(5) 1_655 .
O9 MH2 O6 153.3(5) 1_655 .
MH2B MH2 A1B 120(3) . 1_655
MH2A MH2 A1B 52(2) . 1_655
XOM2 MH2 A1B 122.6(8) . 1_655
O4 MH2 A1B 117.1(12) . 1_655
O9 MH2 A1B 45.4(14) 1_655 1_655
O6 MH2 A1B 115.2(13) . 1_655
MH2B MH2 A1B 126(3) . .
MH2A MH2 A1B 62(2) . .
XOM2 MH2 A1B 124.1(8) . .
O7 MH2 A1B 114.6(12) 1_655 .
O9 MH2 A1B 118.0(13) 1_655 .
O6 MH2 A1B 45.4(14) . .
A1B MH2 A1B 113.2(14) 1_655 .
MH2A MH2 MO2 151(2) . .
O4 MH2 MO2 79.1(3) . .
O7 MH2 MO2 129.4(4) 1_655 .
O9 MH2 MO2 123.5(3) 1_655 .
O6 MH2 MO2 81.2(3) . .
A1B MH2 MO2 156.9(8) 1_655 .
A1B MH2 MO2 89.8(8) . .
MH2A MH2 MO3 140(4) . .
O4 MH2 MO3 135.3(3) . .
O7 MH2 MO3 75.3(3) 1_655 .
O9 MH2 MO3 110.9(3) 1_655 .
O6 MH2 MO3 90.8(3) . .
A1B MH2 MO3 105.3(10) 1_655 .
A1B MH2 MO3 130.6(11) . .
MO2 MH2 MO3 56.24(14) . .
MH2B MH2 A1A 101(4) . 1_565
MH2A MH2 A1A 84(5) . 1_565
XOM2 MH2 A1A 93.9(7) . 1_565
O4 MH2 A1A 128.4(7) . 1_565
O7 MH2 A1A 48.6(7) 1_655 1_565
O9 MH2 A1A 133.2(7) 1_655 1_565
A1B MH2 A1A 89.7(15) 1_655 1_565
A1B MH2 A1A 88.2(15) . 1_565
MO2 MH2 A1A 92.1(6) . 1_565
MO3 MH2 A1A 61.7(6) . 1_565
O8 Si1 O9 112.2(7) . .
O8 Si1 O4 117.7(7) . .
O9 Si1 O4 107.1(6) . .
O8 Si1 O5 109.2(5) . .
O9 Si1 O5 104.0(5) . .
O4 Si1 O5 105.6(5) . .
O8 Si1 A1B 138.1(14) . .
O9 Si1 A1B 55.5(8) . .
O4 Si1 A1B 51.7(9) . .
O5 Si1 A1B 112.7(14) . .
O8 Si1 A1A 93.1(8) . .
O9 Si1 A1A 154.2(8) . .
O4 Si1 A1A 62.4(12) . .
O5 Si1 A1A 60.7(11) . .
A1B Si1 A1A 108.7(13) . .
O8 Si1 A1A 91.2(8) . 1_455
O9 Si1 A1A 57.4(12) . 1_455
O4 Si1 A1A 151.1(8) . 1_455
O5 Si1 A1A 61.1(11) . 1_455
A1B Si1 A1A 107.0(12) . 1_455
A1A Si1 A1A 120(2) . 1_455
O9 Si1 MO4 78.7(4) . 1_455
O4 Si1 MO4 139.4(5) . 1_455
O5 Si1 MO4 111.9(3) . 1_455
A1B Si1 MO4 121.6(11) . 1_455
A1A Si1 MO4 125.3(8) . 1_455
A1A Si1 MO4 66.0(7) 1_455 1_455
O8 Si1 AP1 114.6(5) . .
O9 Si1 AP1 132.9(4) . .
O4 Si1 AP1 54.3(4) . .
O5 Si1 AP1 54.9(2) . .
A1B Si1 AP1 91.5(10) . .
A1A Si1 AP1 115.6(10) 1_455 .
MO4 Si1 AP1 145.76(15) 1_455 .
O8 Si1 AP1 112.5(5) . 1_455
O9 Si1 AP1 51.5(4) . 1_455
O4 Si1 AP1 129.8(5) . 1_455
O5 Si1 AP1 54.6(2) . 1_455
A1B Si1 AP1 90.6(10) . 1_455
A1A Si1 AP1 114.9(11) . 1_455
MO4 Si1 AP1 85.98(13) 1_455 1_455
AP1 Si1 AP1 103.56(11) . 1_455
O9 Si1 MO2 103.0(4) . .
O4 Si1 MO2 83.5(5) . .
O5 Si1 MO2 147.3(3) . .
A1B Si1 MO2 97.8(13) . .
A1A Si1 MO2 99.2(9) . .
A1A Si1 MO2 122.1(8) 1_455 .
MO4 Si1 MO2 56.47(13) 1_455 .
AP1 Si1 MO2 115.09(14) . .
AP1 Si1 MO2 140.08(15) 1_455 .
O8 Si1 AP1 148.6(4) . 2_666
O9 Si1 AP1 57.0(4) . 2_666
O4 Si1 AP1 52.3(5) . 2_666
O5 Si1 AP1 102.1(3) . 2_666
A1A Si1 AP1 103.5(9) . 2_666
A1A Si1 AP1 102.9(8) 1_455 2_666
MO4 Si1 AP1 129.46(14) 1_455 2_666
AP1 Si1 AP1 84.55(9) . 2_666
AP1 Si1 AP1 84.49(10) 1_455 2_666
MO2 Si1 AP1 107.95(15) . 2_666
O6 Si2 O10 112.0(6) 1_545 1_545
O6 Si2 O7 113.1(6) 1_545 1_545
O10 Si2 O7 114.6(7) 1_545 1_545
O6 Si2 O5 102.2(5) 1_545 .
O10 Si2 O5 110.0(4) 1_545 .
O7 Si2 O5 103.8(5) 1_545 .
O6 Si2 A1B 58.6(9) 1_545 1_545
O10 Si2 A1B 135.0(15) 1_545 1_545
O7 Si2 A1B 54.5(9) 1_545 1_545
O5 Si2 A1B 114.9(14) . 1_545
O6 Si2 A1A 55.2(12) 1_545 .
O10 Si2 A1A 92.8(8) 1_545 .
O7 Si2 A1A 152.4(8) 1_545 .
O5 Si2 A1A 60.6(12) . .
A1B Si2 A1A 108.8(13) 1_545 .
O6 Si2 A1A 154.9(8) 1_545 1_455
O10 Si2 A1A 92.5(8) 1_545 1_455
O7 Si2 A1A 57.6(12) 1_545 1_455
O5 Si2 A1A 62.2(11) . 1_455
A1B Si2 A1A 108.0(12) 1_545 1_455
A1A Si2 A1A 121(2) . 1_455
O6 Si2 AP1 58.9(4) 1_545 2_656
O10 Si2 AP1 146.6(4) 1_545 2_656
O7 Si2 AP1 55.5(4) 1_545 2_656
O5 Si2 AP1 103.4(3) . 2_656
A1A Si2 AP1 103.5(9) . 2_656
A1A Si2 AP1 103.5(8) 1_455 2_656
O6 Si2 MO3 138.1(4) 1_545 1_445
O7 Si2 MO3 82.1(5) 1_545 1_445
O5 Si2 MO3 111.9(3) . 1_445
A1B Si2 MO3 121.5(12) 1_545 1_445
A1A Si2 MO3 124.0(7) . 1_445
A1A Si2 MO3 66.5(7) 1_455 1_445
AP1 Si2 MO3 130.21(14) 2_656 1_445
O6 Si2 AP1 49.7(3) 1_545 .
O10 Si2 AP1 114.0(4) 1_545 .
O7 Si2 AP1 131.2(5) 1_545 .
O5 Si2 AP1 54.1(2) . .
A1B Si2 AP1 92.7(11) 1_545 .
A1A Si2 AP1 115.9(11) 1_455 .
AP1 Si2 AP1 85.24(10) 2_656 .
MO3 Si2 AP1 144.12(15) 1_445 .
O6 Si2 AP1 133.7(4) 1_545 1_455
O10 Si2 AP1 113.8(4) 1_545 1_455
O7 Si2 AP1 51.7(4) 1_545 1_455
O5 Si2 AP1 54.9(2) . 1_455
A1B Si2 AP1 92.5(10) 1_545 1_455
A1A Si2 AP1 115.2(11) . 1_455
AP1 Si2 AP1 85.63(10) 2_656 1_455
MO3 Si2 AP1 86.99(13) 1_445 1_455
AP1 Si2 AP1 103.31(11) . 1_455
O1 Si3 O11 111.8(6) . .
O1 Si3 O14 113.2(7) . .
O11 Si3 O14 109.2(6) . .
O1 Si3 O2 109.9(5) . 1_565
O11 Si3 O2 108.6(5) . 1_565
O14 Si3 O2 103.9(5) . 1_565
O1 Si3 A2A 102.3(5) . 1_565
O11 Si3 A2A 55.4(4) . 1_565
O14 Si3 A2A 144.5(5) . 1_565
O2 Si3 A2A 60.8(4) 1_565 1_565
O1 Si3 A2A 105.0(5) . 1_665
O11 Si3 A2A 143.1(5) . 1_665
O14 Si3 A2A 51.4(4) . 1_665
O2 Si3 A2A 58.7(4) 1_565 1_665
A2A Si3 A2A 118.9(4) 1_565 1_665
O11 Si3 MO3 137.6(4) . .
O14 Si3 MO3 75.9(5) . .
O2 Si3 MO3 110.8(3) 1_565 .
A2A Si3 MO3 138.4(3) 1_565 .
A2A Si3 MO3 73.7(3) 1_665 .
O11 Si3 MO2 80.2(4) . .
O14 Si3 MO2 101.5(5) . .
O2 Si3 MO2 148.2(3) 1_565 .
A2A Si3 MO2 106.0(3) 1_565 .
A2A Si3 MO2 130.1(3) 1_665 .
MO3 Si3 MO2 57.94(13) . .
O1 Si3 AP2 114.8(5) . 1_565
O11 Si3 AP2 55.9(4) . 1_565
O14 Si3 AP2 131.8(5) . 1_565
O2 Si3 AP2 54.7(3) 1_565 1_565
A2A Si3 AP2 110.0(3) 1_665 1_565
MO3 Si3 AP2 148.71(17) . 1_565
MO2 Si3 AP2 117.50(17) . 1_565
O1 Si3 AP2 117.1(5) . 1_665
O11 Si3 AP2 131.0(4) . 1_665
O14 Si3 AP2 52.3(4) . 1_665
O2 Si3 AP2 52.8(3) 1_565 1_665
A2A Si3 AP2 110.3(3) 1_565 1_665
MO3 Si3 AP2 86.39(15) . 1_665
MO2 Si3 AP2 141.82(17) . 1_665
AP2 Si3 AP2 99.95(19) 1_565 1_665
O3 Si4 O13 116.5(7) . .
O3 Si4 O2 104.8(6) . .
O13 Si4 O2 101.0(5) . .
O3 Si4 O12 108.7(8) . .
O13 Si4 O12 112.4(6) . .
O2 Si4 O12 113.1(5) . .
O3 Si4 A2A 54.2(6) . 1_655
O13 Si4 A2A 143.2(6) . 1_655
O2 Si4 A2A 56.8(3) . 1_655
O12 Si4 A2A 103.8(5) . 1_655
O3 Si4 MO4 75.8(6) . .
O13 Si4 MO4 139.5(5) . .
O2 Si4 MO4 113.3(3) . .
A2A Si4 MO4 76.5(2) 1_655 .
O3 Si4 A2A 145.0(7) . .
O13 Si4 A2A 52.0(4) . .
O2 Si4 A2A 55.5(3) . .
O12 Si4 A2A 105.9(5) . .
A2A Si4 A2A 112.1(4) 1_655 .
MO4 Si4 A2A 136.5(3) . .
O3 Si4 AP2 48.9(5) . 1_655
O13 Si4 AP2 130.1(5) . 1_655
O2 Si4 AP2 56.7(3) . 1_655
O12 Si4 AP2 117.4(4) . 1_655
MO4 Si4 AP2 88.07(15) . 1_655
A2A Si4 AP2 109.0(3) . 1_655
O3 Si4 MO2 103.0(6) . .
O13 Si4 MO2 81.3(4) . .
O2 Si4 MO2 147.5(3) . .
A2A Si4 MO2 133.9(3) 1_655 .
MO4 Si4 MO2 58.18(14) . .
A2A Si4 MO2 106.7(2) . .
AP2 Si4 MO2 142.76(19) 1_655 .
O3 Si4 AP2 131.8(6) . .
O13 Si4 AP2 46.7(4) . .
O2 Si4 AP2 55.2(3) . .
O12 Si4 AP2 119.5(5) . .
A2A Si4 AP2 108.8(3) 1_655 .
MO4 Si4 AP2 150.2(2) . .
AP2 Si4 AP2 102.6(2) 1_655 .
MO2 Si4 AP2 114.57(16) . .
O13 Si4 A2B 115.4(6) . .
O2 Si4 A2B 60.7(4) . .
O12 Si4 A2B 132.1(6) . .
MO4 Si4 A2B 100.4(4) . .
A2A Si4 A2B 105.6(4) . .
MO2 Si4 A2B 147.3(4) . .
AP2 Si4 A2B 96.1(4) . .
A1B AP1 A1A 179(4) 2_666 .
A1B AP1 O6 111(5) 2_666 1_545
A1A AP1 O6 68(3) . 1_545
A1B AP1 O7 107(4) 2_666 1_645
A1A AP1 O7 73(3) . 1_645
O6 AP1 O7 59.7(3) 1_545 1_645
A1B AP1 O9 108(4) 2_666 1_655
A1A AP1 O9 73(3) . 1_655
O6 AP1 O9 141.6(3) 1_545 1_655
O7 AP1 O9 107.35(19) 1_645 1_655
A1B AP1 O4 107(4) 2_666 .
A1A AP1 O4 73(3) . .
O6 AP1 O4 108.04(16) 1_545 .
O7 AP1 O4 146.1(4) 1_645 .
O9 AP1 O4 60.9(3) 1_655 .
A1B AP1 O5 108(2) 2_666 .
A1A AP1 O5 70.8(16) . .
O6 AP1 O5 54.95(19) 1_545 .
O7 AP1 O5 112.8(3) 1_645 .
O9 AP1 O5 113.2(2) 1_655 .
O4 AP1 O5 55.79(13) . .
A1A AP1 O7 139(3) . 2_666
O6 AP1 O7 96.3(3) 1_545 2_666
O7 AP1 O7 66.6(4) 1_645 2_666
O9 AP1 O7 111.8(4) 1_655 2_666
O4 AP1 O7 146.4(3) . 2_666
O5 AP1 O7 132.3(3) . 2_666
A1A AP1 O4 140(3) . 2_666
O6 AP1 O4 113.3(3) 1_545 2_666
O7 AP1 O4 145.0(3) 1_645 2_666
O9 AP1 O4 96.9(3) 1_655 2_666
O4 AP1 O4 68.2(4) . 2_666
O5 AP1 O4 78.45(17) . 2_666
O7 AP1 O4 81.2(3) 2_666 2_666
A1B AP1 O5 106(2) 2_666 1_655
A1A AP1 O5 75.2(16) . 1_655
O6 AP1 O5 111.9(2) 1_545 1_655
O7 AP1 O5 55.4(3) 1_645 1_655
O9 AP1 O5 54.7(2) 1_655 1_655
O4 AP1 O5 113.8(2) . 1_655
O5 AP1 O5 146.0(2) . 1_655
O7 AP1 O5 76.0(3) 2_666 1_655
O4 AP1 O5 130.96(15) 2_666 1_655
A1A AP1 O6 136(3) . 2_666
O6 AP1 O6 68.9(4) 1_545 2_666
O7 AP1 O6 93.9(3) 1_645 2_666
O9 AP1 O6 149.0(3) 1_655 2_666
O4 AP1 O6 111.5(3) . 2_666
O5 AP1 O6 76.98(19) . 2_666
O7 AP1 O6 56.1(3) 2_666 2_666
O4 AP1 O6 55.04(17) 2_666 2_666
O5 AP1 O6 131.20(17) 1_655 2_666
A1A AP1 O9 143(3) . 2_666
O6 AP1 O9 147.4(3) 1_545 2_666
O7 AP1 O9 112.2(4) 1_645 2_666
O9 AP1 O9 70.2(3) 1_655 2_666
O4 AP1 O9 94.2(2) . 2_666
O5 AP1 O9 130.8(2) . 2_666
O7 AP1 O9 54.94(17) 2_666 2_666
O4 AP1 O9 53.0(2) 2_666 2_666
O5 AP1 O9 78.5(2) 1_655 2_666
O6 AP1 O9 81.1(3) 2_666 2_666
A2A AP2 A2B 167.2(16) . 1_455
A2A AP2 W6 133.2(14) . 1_545
A2B AP2 W6 57.4(14) 1_455 1_545
A2A AP2 XPA 147.6(13) . .
W6 AP2 XPA 69.3(13) 1_545 .
A2A AP2 O13 79.2(9) . .
A2B AP2 O13 94.9(13) 1_455 .
W6 AP2 O13 140.4(9) 1_545 .
XPA AP2 O13 72.4(10) . .
A2A AP2 O3 77.7(9) . 1_455
A2B AP2 O3 89.5(13) 1_455 1_455
W6 AP2 O3 136.6(9) 1_545 1_455
XPA AP2 O3 100.4(10) . 1_455
O13 AP2 O3 60.2(4) . 1_455
A2A AP2 O14 55.7(9) . 1_445
A2B AP2 O14 128.2(13) 1_455 1_445
W6 AP2 O14 82.5(9) 1_545 1_445
XPA AP2 O14 151.7(10) . 1_445
O13 AP2 O14 134.6(4) . 1_445
O3 AP2 O14 101.9(2) 1_455 1_445
A2A AP2 O2 69.0(7) . 1_455
A2B AP2 O2 103.4(13) 1_455 1_455
W6 AP2 O2 102.9(9) 1_545 1_455
XPA AP2 O2 136.1(10) . 1_455
O13 AP2 O2 111.3(3) . 1_455
O3 AP2 O2 54.6(2) 1_455 1_455
O14 AP2 O2 51.7(2) 1_445 1_455
A2A AP2 O2 70.5(7) . .
A2B AP2 O2 115.2(13) 1_455 .
W6 AP2 O2 109.2(9) 1_545 .
XPA AP2 O2 80.3(10) . .
O13 AP2 O2 54.0(3) . .
O3 AP2 O2 110.3(4) 1_455 .
O14 AP2 O2 107.8(3) 1_445 .
O2 AP2 O2 139.0(3) 1_455 .
A2A AP2 O11 57.5(9) . 1_545
A2B AP2 O11 135.3(12) 1_455 1_545
W6 AP2 O11 84.4(9) 1_545 1_545
XPA AP2 O11 114.2(10) . 1_545
O13 AP2 O11 102.8(2) . 1_545
O3 AP2 O11 134.9(4) 1_455 1_545
O14 AP2 O11 58.6(3) 1_445 1_545
O2 AP2 O11 107.6(3) 1_455 1_545
O2 AP2 O11 52.73(14) . 1_545
A2B AP2 XOA2 156.7(13) 1_455 .
W6 AP2 XOA2 146.0(9) 1_545 .
XPA AP2 XOA2 135.4(10) . .
O13 AP2 XOA2 65.2(3) . .
O3 AP2 XOA2 70.4(4) 1_455 .
O14 AP2 XOA2 69.5(3) 1_445 .
O2 AP2 XOA2 74.95(19) 1_455 .
O2 AP2 XOA2 64.13(19) . .
O11 AP2 XOA2 64.8(3) 1_545 .
A2A AP2 W4 115.9(11) . 1_545
A2B AP2 W4 75.3(14) 1_455 1_545
W6 AP2 W4 56.5(11) 1_545 1_545
XPA AP2 W4 51.3(12) . 1_545
O13 AP2 W4 91.5(8) . 1_545
O3 AP2 W4 146.9(8) 1_455 1_545
O14 AP2 W4 110.7(8) 1_445 1_545
O2 AP2 W4 157.1(8) 1_455 1_545
O2 AP2 W4 54.5(7) . 1_545
O11 AP2 W4 63.6(7) 1_545 1_545
XOA2 AP2 W4 115.4(7) . 1_545
Si3 O1 MO1 131.1(7) . 1_565
Si3 O1 MO3 116.4(6) . .
MO1 O1 MO3 94.1(5) 1_565 .
Si3 O1 MO2 114.7(6) . .
MO1 O1 MO2 104.3(5) 1_565 .
MO3 O1 MO2 85.7(4) . .
Si3 O2 Si4 134.5(4) 1_545 .
Si3 O2 A2A 90.7(4) 1_545 1_655
Si4 O2 A2A 92.6(4) . 1_655
Si3 O2 A2A 88.1(4) 1_545 .
Si4 O2 A2A 94.8(4) . .
A2A O2 A2A 170.7(6) 1_655 .
Si3 O2 AP2 100.8(4) 1_545 1_655
Si4 O2 AP2 94.9(3) . 1_655
A2A O2 AP2 155.6(4) . 1_655
Si3 O2 AP2 98.3(4) 1_545 .
Si4 O2 AP2 97.0(4) . .
A2A O2 AP2 155.6(4) 1_655 .
AP2 O2 AP2 139.0(3) 1_655 .
Si3 O2 A2B 113.5(5) 1_545 .
Si4 O2 A2B 93.5(5) . .
A2A O2 A2B 138.7(5) . .
AP2 O2 A2B 121.7(5) . .
Si4 O3 MH1 147.4(9) . 1_655
Si4 O3 A2A 96.4(6) . 1_655
MH1 O3 A2A 106.9(5) 1_655 1_655
Si4 O3 AP2 104.5(6) . 1_655
MH1 O3 AP2 104.6(5) 1_655 1_655
Si4 O3 A2B 112.2(8) . .
MH1 O3 A2B 100.2(6) 1_655 .
Si4 O3 2 119.4(8) . .
MH1 O3 2 81.1(5) 1_655 .
A2A O3 2 95.8(6) 1_655 .
AP2 O3 2 77.5(5) 1_655 .
A2B O3 2 56.1(6) . .
Si1 O4 MH2 138.9(7) . .
Si1 O4 MH2A 159.0(15) . .
Si1 O4 MH2B 122.3(13) . .
Si1 O4 A1B 93.0(14) . .
MH2 O4 A1B 101.6(18) . .
MH2A O4 A1B 90(2) . .
MH2B O4 A1B 113(2) . .
Si1 O4 A1A 85.7(10) . .
MH2 O4 A1A 98.3(11) . .
MH2A O4 A1A 101.9(18) . .
MH2B O4 A1A 91.6(15) . .
A1B O4 A1A 151(2) . .
Si1 O4 AP1 97.6(4) . .
MH2 O4 AP1 103.6(4) . .
MH2A O4 AP1 97.5(14) . .
MH2B O4 AP1 104.5(11) . .
A1B O4 AP1 126.4(16) . .
Si1 O4 AP1 100.6(5) . 2_666
MH2 O4 AP1 103.3(3) . 2_666
MH2A O4 AP1 87.1(12) . 2_666
MH2B O4 AP1 118.2(13) . 2_666
A1A O4 AP1 137.4(9) . 2_666
AP1 O4 AP1 111.8(4) . 2_666
Si1 O4 A1B 104.1(12) . 2_666
MH2 O4 A1B 105.8(10) . 2_666
MH2A O4 A1B 94.3(17) . 2_666
MH2B O4 A1B 111.5(13) . 2_666
A1B O4 A1B 111.0(18) . 2_666
AP1 O4 A1B 96.1(10) 2_666 2_666
Si2 O5 Si1 134.3(4) . .
Si2 O5 A1A 86.5(15) . .
Si1 O5 A1A 86.3(15) . .
Si2 O5 A1A 85.9(14) . 1_455
Si1 O5 A1A 87.3(14) . 1_455
A1A O5 A1A 161.8(15) . 1_455
Si2 O5 AP1 97.1(3) . .
Si1 O5 AP1 96.0(3) . .
A1A O5 AP1 171.8(8) 1_455 .
Si2 O5 AP1 96.3(3) . 1_455
Si1 O5 AP1 96.7(3) . 1_455
A1A O5 AP1 172.4(8) . 1_455
AP1 O5 AP1 146.0(2) . 1_455
Si2 O5 A1B 102.1(14) . 2_566
Si1 O5 A1B 102.2(14) . 2_566
A1A O5 A1B 156.5(11) . 2_566
AP1 O5 A1B 130.2(8) . 2_566
Si2 O5 A1B 102.8(14) . 2_666
Si1 O5 A1B 101.4(14) . 2_666
A1A O5 A1B 156.2(11) 1_455 2_666
AP1 O5 A1B 130.5(8) 1_455 2_666
A1B O5 A1B 114.6(14) 2_566 2_666
Si2 O6 MH2A 156.6(16) 1_565 .
Si2 O6 MH2 138.6(6) 1_565 .
Si2 O6 A1B 85.6(13) 1_565 .
MH2A O6 A1B 87.3(19) . .
MH2 O6 A1B 97.1(17) . .
Si2 O6 MH2B 124.3(11) 1_565 .
A1B O6 MH2B 104(2) . .
Si2 O6 A1A 93.4(11) 1_565 1_565
MH2A O6 A1A 103.1(19) . 1_565
MH2 O6 A1A 101.7(12) . 1_565
A1B O6 A1A 152(2) . 1_565
MH2B O6 A1A 99.2(15) . 1_565
Si2 O6 AP1 103.4(4) 1_565 1_565
MH2A O6 AP1 98.8(15) . 1_565
MH2 O6 AP1 107.8(4) . 1_565
A1B O6 AP1 126.2(15) . 1_565
MH2B O6 AP1 112.5(10) . 1_565
Si2 O6 AP1 93.1(5) 1_565 2_666
MH2A O6 AP1 85.7(12) . 2_666
MH2 O6 AP1 100.2(3) . 2_666
MH2B O6 AP1 110.8(11) . 2_666
A1A O6 AP1 138.1(10) 1_565 2_666
AP1 O6 AP1 111.1(4) 1_565 2_666
Si2 O6 A1B 107.8(11) 1_565 2_676
MH2A O6 A1B 95.6(17) . 2_676
MH2 O6 A1B 109.6(10) . 2_676
A1B O6 A1B 110.8(17) . 2_676
MH2B O6 A1B 118.3(13) . 2_676
AP1 O6 A1B 95.6(10) 2_666 2_676
Si2 O7 MH2A 154.9(16) 1_565 1_455
Si2 O7 MH2 135.9(7) 1_565 1_455
Si2 O7 A1B 88.8(14) 1_565 .
MH2A O7 A1B 88(2) 1_455 .
MH2 O7 A1B 100.2(18) 1_455 .
Si2 O7 MH2B 120.1(12) 1_565 1_455
A1B O7 MH2B 106(2) . 1_455
Si2 O7 A1A 91.2(10) 1_565 1_465
MH2A O7 A1A 101.8(19) 1_455 1_465
MH2 O7 A1A 97.4(12) 1_455 1_465
A1B O7 A1A 155(2) . 1_465
MH2B O7 A1A 96.2(15) 1_455 1_465
Si2 O7 AP1 100.7(4) 1_565 1_465
MH2A O7 AP1 100.6(15) 1_455 1_465
MH2 O7 AP1 106.3(5) 1_455 1_465
A1B O7 AP1 128.7(16) . 1_465
MH2B O7 AP1 111.9(11) 1_455 1_465
Si2 O7 AP1 96.0(5) 1_565 2_666
MH2A O7 AP1 87.8(14) 1_455 2_666
MH2 O7 AP1 104.2(4) 1_455 2_666
MH2B O7 AP1 113.6(11) 1_455 2_666
A1A O7 AP1 139.8(10) 1_465 2_666
AP1 O7 AP1 113.4(4) 1_465 2_666
Si2 O7 A1B 105.7(12) 1_565 2_576
MH2A O7 A1B 98.4(18) 1_455 2_576
MH2 O7 A1B 109.9(10) 1_455 2_576
A1B O7 A1B 113.0(18) . 2_576
MH2B O7 A1B 119.5(13) 1_455 2_576
AP1 O7 A1B 97.5(10) 2_666 2_576
Si1 O8 MO1 126.2(6) . .
Si1 O8 MO4 122.3(7) . 1_455
MO1 O8 MO4 99.9(4) . 1_455
Si1 O8 MO2 113.2(5) . .
MO1 O8 MO2 101.4(4) . .
MO4 O8 MO2 84.8(3) 1_455 .
Si1 O9 MH2A 158.1(15) . 1_455
Si1 O9 MH2 142.8(7) . 1_455
Si1 O9 MH2B 125.9(13) . 1_455
Si1 O9 A1B 89.9(13) . .
MH2A O9 A1B 82.5(19) 1_455 .
MH2 O9 A1B 96.9(17) 1_455 .
MH2B O9 A1B 109(2) 1_455 .
Si1 O9 A1A 92.6(11) . 1_455
MH2A O9 A1A 104.4(18) 1_455 1_455
MH2 O9 A1A 99.3(12) 1_455 1_455
MH2B O9 A1A 94.5(16) 1_455 1_455
A1B O9 A1A 149.4(19) . 1_455
Si1 O9 AP1 101.6(4) . 1_455
MH2A O9 AP1 99.8(14) 1_455 1_455
MH2 O9 AP1 104.8(4) 1_455 1_455
MH2B O9 AP1 108.1(11) 1_455 1_455
A1B O9 AP1 123.5(15) . 1_455
Si1 O9 AP1 96.1(5) . 2_666
MH2A O9 AP1 81.3(13) 1_455 2_666
MH2 O9 AP1 99.1(4) 1_455 2_666
MH2B O9 AP1 114.0(14) 1_455 2_666
A1A O9 AP1 136.1(9) 1_455 2_666
AP1 O9 AP1 109.8(3) 1_455 2_666
Si1 O9 A1B 106.1(12) . 2_566
MH2A O9 A1B 95.8(17) 1_455 2_566
MH2 O9 A1B 106.5(10) 1_455 2_566
MH2B O9 A1B 114.9(14) 1_455 2_566
A1B O9 A1B 107.8(18) . 2_566
AP1 O9 A1B 93.9(10) 2_666 2_566
Si2 O10 MO1 124.0(6) 1_565 1_565
Si2 O10 MO3 122.8(6) 1_565 1_455
MO1 O10 MO3 98.8(4) 1_565 1_455
Si2 O10 MO2 116.5(5) 1_565 .
MO1 O10 MO2 102.0(4) 1_565 .
MO3 O10 MO2 84.4(3) 1_455 .
Si3 O11 MH1 148.5(7) . .
Si3 O11 A2A 94.4(5) . 1_565
MH1 O11 A2A 99.5(4) . 1_565
Si3 O11 AP2 97.7(4) . 1_565
MH1 O11 AP2 103.4(3) . 1_565
Si4 O12 MO1 122.8(6) . .
Si4 O12 MO4 119.4(7) . .
MO1 O12 MO4 99.5(5) . .
Si4 O12 MO2 113.5(5) . .
MO1 O12 MO2 104.9(5) . .
MO4 O12 MO2 91.5(4) . .
Si4 O13 MH1 144.8(7) . .
Si4 O13 A2A 98.8(5) . .
MH1 O13 A2A 105.7(5) . .
Si4 O13 AP2 106.8(5) . .
MH1 O13 AP2 104.3(4) . .
Si4 O13 A2B 117.8(7) . 1_455
MH1 O13 A2B 97.0(6) . 1_455
Si4 O13 1 121.5(7) . .
MH1 O13 1 80.3(5) . .
A2A O13 1 97.2(5) . .
AP2 O13 1 78.9(4) . .
A2B O13 1 58.2(6) 1_455 .
Si3 O14 MH1 148.0(7) . 1_655
Si3 O14 A2A 98.9(5) . 1_665
MH1 O14 A2A 100.7(5) 1_655 1_665
Si3 O14 AP2 101.9(5) . 1_665
MH1 O14 AP2 104.0(4) 1_655 1_665
MH1 XOM1 MO2 122.5(4) . .
MH1 XOM1 MO4 122.1(6) . 1_455
MO2 XOM1 MO4 90.5(4) . 1_455
MH1 XOM1 MO3 120.1(6) . 1_455
MO2 XOM1 MO3 89.9(4) . 1_455
MO4 XOM1 MO3 104.2(3) 1_455 1_455
MH2B XOM2 MO2 123.6(18) . .
MH2 XOM2 MO2 121.9(4) . .
MH2B XOM2 MO4 119(3) . .
MH2 XOM2 MO4 124.6(6) . .
MO2 XOM2 MO4 89.6(4) . .
MH2B XOM2 MO3 125(3) . .
MH2 XOM2 MO3 120.7(6) . .
MO2 XOM2 MO3 89.6(4) . .
MO4 XOM2 MO3 101.6(3) . .
MO2 XOM2 MH2A 123.6(7) . .
MO4 XOM2 MH2A 124.5(14) . .
MO3 XOM2 MH2A 119.5(14) . .
A1A XOA1 MO1 134.6(12) . .
A1A XOA1 MO4 115(2) . .
MO1 XOA1 MO4 94.9(4) . .
A1A XOA1 MO3 116(2) . 1_545
MO1 XOA1 MO3 95.1(4) . 1_545
MO4 XOA1 MO3 92.0(2) . 1_545
MO1 XOA1 AP1 132.0(3) . .
MO4 XOA1 AP1 115.8(4) . .
MO3 XOA1 AP1 118.2(4) 1_545 .
A1A XOA1 XOA2 126.4(11) . 1_655
MO1 XOA1 XOA2 99.0(3) . 1_655
MO4 XOA1 XOA2 46.8(3) . 1_655
MO3 XOA1 XOA2 45.3(3) 1_545 1_655
AP1 XOA1 XOA2 129.1(2) . 1_655
MO1 XOA1 A1B 130.9(6) . 2_666
MO4 XOA1 A1B 116.3(11) . 2_666
MO3 XOA1 A1B 118.9(10) 1_545 2_666
XOA2 XOA1 A1B 130.1(6) 1_655 2_666
MO1 XOA2 MO3 99.9(4) . 1_445
MO1 XOA2 MO4 97.5(4) . 1_455
MO3 XOA2 MO4 99.7(3) 1_445 1_455
MO1 XOA2 A2A 131.0(4) . .
MO3 XOA2 A2A 110.3(5) 1_445 .
MO4 XOA2 A2A 113.7(5) 1_455 .
MO1 XOA2 XOA1 101.5(3) . 1_455
MO3 XOA2 XOA1 50.2(3) 1_445 1_455
MO4 XOA2 XOA1 49.6(3) 1_455 1_455
A2A XOA2 XOA1 127.5(3) . 1_455
MO1 XOA2 AP2 128.8(3) . .
MO3 XOA2 AP2 114.9(4) 1_445 .
MO4 XOA2 AP2 111.3(4) 1_455 .
XOA1 XOA2 AP2 129.5(2) 1_455 .
3 XPM 1 79(2) 1_455 .
3 XPM 2 72(2) 1_455 1_455
1 XPM 2 93.1(11) . 1_455
3 XPM MH1 140(2) 1_455 .
1 XPM MH1 126.1(9) . .
2 XPM MH1 127.5(9) 1_455 .
3 XPM W5 51(2) 1_455 .
2 XPM W5 67.6(12) 1_455 .
MH1 XPM W5 160.2(10) . .
1 XPM W5 74.2(12) . 2_565
MH1 XPM W5 159.5(11) . 2_565
1 XPM W6 99.3(11) . .
2 XPM W6 98.0(11) 1_455 .
MH1 XPM W6 106.8(9) . .
W5 XPM W6 80.7(12) . .
W5 XPM W6 62.3(11) 2_565 .
3 XPM XPA 106(2) 1_455 .
2 XPM XPA 80.2(13) 1_455 .
MH1 XPM XPA 110.6(11) . .
W5 XPM XPA 55.6(13) . .
W5 XPM XPA 87.9(13) 2_565 .
W6 XPM XPA 133.6(12) . .
3 XPM W1 72.6(19) 1_455 1_455
1 XPM W1 134.0(9) . 1_455
MH1 XPM W1 98.1(5) . 1_455
W5 XPM W1 101.4(10) . 1_455
W5 XPM W1 63.2(10) 2_565 1_455
W6 XPM W1 76.1(8) . 1_455
XPA XPM W1 123.1(11) . 1_455
3 XPM W1 82.7(19) 1_455 .
2 XPM W1 133.2(9) 1_455 .
MH1 XPM W1 96.9(5) . .
W5 XPM W1 65.9(10) . .
W5 XPM W1 98.0(10) 2_565 .
W6 XPM W1 79.9(8) . .
XPA XPM W1 69.5(10) . .
W1 XPM W1 154.5(9) 1_455 .
3 XPM W3 78(2) 1_455 1_455
1 XPM W3 112.0(11) . 1_455
MH1 XPM W3 111.4(8) . 1_455
W5 XPM W3 85.4(12) . 1_455
W5 XPM W3 56.0(11) 2_565 1_455
W6 XPM W3 95.4(10) . 1_455
XPA XPM W3 95.5(13) . 1_455
W1 XPM W3 151.4(9) . 1_455
3 XPM A2B 129(2) 1_455 1_455
1 XPM A2B 72.6(10) . 1_455
2 XPM A2B 68.3(10) 1_455 1_455
MH1 XPM A2B 89.7(7) . 1_455
W5 XPM A2B 84.8(11) . 1_455
W5 XPM A2B 101.0(11) 2_565 1_455
W6 XPM A2B 163.1(10) . 1_455
W1 XPM A2B 98.7(7) 1_455 1_455
W1 XPM A2B 101.9(7) . 1_455
W3 XPM A2B 74.9(9) 1_455 1_455
3 XPM W3 88(2) 1_455 .
2 XPM W3 112.3(10) 1_455 .
MH1 XPM W3 108.9(7) . .
W5 XPM W3 51.5(11) . .
W5 XPM W3 90.5(11) 2_565 .
W6 XPM W3 98.3(10) . .
W1 XPM W3 152.8(8) 1_455 .
W3 XPM W3 131.1(13) 1_455 .
A2B XPM W3 78.9(9) 1_455 .
3 XPM AP2 145(2) 1_455 .
1 XPM AP2 81.0(10) . .
2 XPM AP2 80.0(9) 1_455 .
MH1 XPM AP2 74.5(4) . .
W5 XPM AP2 98.6(10) . .
W5 XPM AP2 116.0(10) 2_565 .
W6 XPM AP2 178.0(7) . .
XPA XPM AP2 46.3(10) . .
W1 XPM AP2 102.3(5) 1_455 .
W1 XPM AP2 101.5(5) . .
W3 XPM AP2 82.7(8) 1_455 .
W3 XPM AP2 82.5(7) . .
3 XPM 3 50(2) 1_455 2_665
1 XPM 3 47.8(10) . 2_665
2 XPM 3 51.1(10) 1_455 2_665
MH1 XPM 3 169.4(10) . 2_665
W6 XPM 3 83.5(10) . 2_665
XPA XPM 3 59.2(12) . 2_665
W1 XPM 3 86.4(8) 1_455 2_665
W1 XPM 3 82.4(8) . 2_665
W3 XPM 3 69.0(10) 1_455 2_665
A2B XPM 3 80.1(9) 1_455 2_665
W3 XPM 3 66.4(10) . 2_665
AP2 XPM 3 95.3(8) . 2_665
3 XPM AP2 65.1(19) 1_455 1_565
1 XPM AP2 117.2(10) . 1_565
2 XPM AP2 119.7(9) 1_455 1_565
MH1 XPM AP2 75.5(4) . 1_565
W5 XPM AP2 109.6(10) . 1_565
W5 XPM AP2 92.7(10) 2_565 1_565
XPA XPM AP2 150.9(10) . 1_565
W1 XPM AP2 82.4(5) 1_455 1_565
W1 XPM AP2 81.6(5) . 1_565
W3 XPM AP2 108.9(8) 1_455 1_565
A2B XPM AP2 165.2(6) 1_455 1_565
W3 XPM AP2 106.9(8) . 1_565
AP2 XPM AP2 150.0(3) . 1_565
3 XPM AP2 114.6(8) 2_665 1_565
3 XPM A2A 78(2) 1_455 1_565
1 XPM A2A 123.8(10) . 1_565
2 XPM A2A 126.1(9) 1_455 1_565
MH1 XPM A2A 63.0(4) . 1_565
W5 XPM A2A 121.4(11) . 1_565
W5 XPM A2A 104.6(10) 2_565 1_565
XPA XPM A2A 152.3(10) . 1_565
W1 XPM A2A 84.5(5) 1_455 1_565
W1 XPM A2A 84.1(5) . 1_565
W3 XPM A2A 112.1(8) 1_455 1_565
A2B XPM A2A 152.7(6) 1_455 1_565
W3 XPM A2A 110.2(8) . 1_565
AP2 XPM A2A 137.5(3) . 1_565
3 XPM A2A 127.2(8) 2_665 1_565
3 XPM A2A 155(2) 1_455 .
1 XPM A2A 88.1(10) . .
2 XPM A2A 87.0(9) 1_455 .
MH1 XPM A2A 64.2(4) . .
W5 XPM A2A 108.4(10) . .
W5 XPM A2A 125.6(10) 2_565 .
W6 XPM A2A 170.8(7) . .
XPA XPM A2A 54.7(10) . .
W1 XPM A2A 102.7(5) 1_455 .
W1 XPM A2A 102.3(5) . .
W3 XPM A2A 86.8(8) 1_455 .
W3 XPM A2A 86.8(7) . .
3 XPM A2A 105.6(8) 2_665 .
AP2 XPM A2A 139.7(3) 1_565 .
A2A XPM A2A 127.2(4) 1_565 .
1 XPM 2 45.3(8) . 2_665
2 XPM 2 72.4(8) 1_455 2_665
MH1 XPM 2 160.0(6) . 2_665
W6 XPM 2 63.6(7) . 2_665
XPA XPM 2 72.1(10) . 2_665
W1 XPM 2 96.3(5) 1_455 2_665
W1 XPM 2 64.9(4) . 2_665
W3 XPM 2 87.6(8) 1_455 2_665
A2B XPM 2 101.7(6) 1_455 2_665
W3 XPM 2 58.4(7) . 2_665
AP2 XPM 2 115.7(4) . 2_665
AP2 XPM 2 92.8(4) 1_565 2_665
A2A XPM 2 104.9(5) 1_565 2_665
A2A XPM 2 125.5(5) . 2_665
1 XPM 1 72.1(9) . 2_565
2 XPM 1 45.5(7) 1_455 2_565
MH1 XPM 1 161.5(6) . 2_565
W6 XPM 1 63.1(7) . 2_565
XPA XPM 1 86.1(10) . 2_565
W1 XPM 1 65.1(5) 1_455 2_565
W1 XPM 1 96.4(5) . 2_565
W3 XPM 1 57.3(7) 1_455 2_565
A2B XPM 1 100.1(6) 1_455 2_565
W3 XPM 1 88.5(7) . 2_565
AP2 XPM 1 115.2(4) . 2_565
AP2 XPM 1 93.7(4) 1_565 2_565
A2A XPM 1 105.8(5) 1_565 2_565
A2A XPM 1 125.0(5) . 2_565
3 XPM A2B 51(2) 1_455 1_465
1 XPM A2B 109.8(10) . 1_465
2 XPM A2B 109.7(10) 1_455 1_465
MH1 XPM A2B 90.0(6) . 1_465
W5 XPM A2B 96.4(10) . 1_465
W5 XPM A2B 78.5(10) 2_565 1_465
XPA XPM A2B 145.4(11) . 1_465
W1 XPM A2B 78.6(6) 1_455 1_465
W1 XPM A2B 81.0(6) . 1_465
W3 XPM A2B 102.6(9) 1_455 1_465
A2B XPM A2B 177.2(8) 1_455 1_465
W3 XPM A2B 103.9(8) . 1_465
AP2 XPM A2B 164.4(5) . 1_465
3 XPM A2B 100.3(8) 2_665 1_465
A2A XPM A2B 154.1(5) . 1_465
2 XPM A2B 79.4(5) 2_665 1_465
1 XPM A2B 79.4(5) 2_565 1_465
W2 XPA 1 100(3) . .
W2 XPA A2B 144(3) . 1_455
1 XPA A2B 110(3) . 1_455
W2 XPA W7 62(2) . .
1 XPA W7 132(3) . .
A2B XPA W7 106(3) 1_455 .
W2 XPA W3 52.6(19) . .
1 XPA W3 49.5(16) . .
A2B XPA W3 146(3) 1_455 .
W7 XPA W3 107(3) . .
W2 XPA W5 95(2) . .
A2B XPA W5 120(2) 1_455 .
W7 XPA W5 96(3) . .
W3 XPA W5 64.0(18) . .
W2 XPA AP2 129(3) . .
1 XPA AP2 114(2) . .
W7 XPA AP2 110(3) . .
W3 XPA AP2 133(2) . .
W5 XPA AP2 135(2) . .
W2 XPA W4 55.1(18) . 1_545
1 XPA W4 151(3) . 1_545
A2B XPA W4 90(2) 1_455 1_545
W7 XPA W4 55(2) . 1_545
W3 XPA W4 102(2) . 1_545
W5 XPA W4 144(2) . 1_545
AP2 XPA W4 78.7(15) . 1_545
W2 XPA W6 115(2) . 1_545
1 XPA W6 145(3) . 1_545
W7 XPA W6 67(2) . 1_545
W3 XPA W6 165(2) . 1_545
W5 XPA W6 129(2) . 1_545
AP2 XPA W6 45.4(10) . 1_545
W4 XPA W6 63.0(14) 1_545 1_545
W2 XPA XPM 129(3) . .
A2B XPA XPM 79.4(17) 1_455 .
W7 XPA XPM 150(3) . .
W3 XPA XPM 76.1(16) . .
W5 XPA XPM 58.1(14) . .
AP2 XPA XPM 84.3(13) . .
W4 XPA XPM 154(2) 1_545 .
W6 XPA XPM 116.2(18) 1_545 .
W2 XPA 2 147(3) . 1_455
1 XPA 2 50.5(14) . 1_455
A2B XPA 2 68.9(16) 1_455 1_455
W7 XPA 2 122(2) . 1_455
W3 XPA 2 99.9(18) . 1_455
W5 XPA 2 52.7(13) . 1_455
AP2 XPA 2 82.8(13) . 1_455
W4 XPA 2 158(2) 1_545 1_455
W6 XPA 2 94.9(15) 1_545 1_455
W2 XPA W1 72.9(19) . .
A2B XPA W1 127(2) 1_455 .
W7 XPA W1 127(2) . .
W5 XPA W1 60.9(14) . .
AP2 XPA W1 118.8(16) . .
W4 XPA W1 117.1(18) 1_545 .
W6 XPA W1 164.1(19) 1_545 .
XPM XPA W1 56.0(9) . .
2 XPA W1 82.9(12) 1_455 .
1 XPA W7 117(2) . 2_655
A2B XPA W7 132(2) 1_455 2_655
W3 XPA W7 71.8(19) . 2_655
W5 XPA W7 102(2) . 2_655
AP2 XPA W7 122.1(18) . 2_655
W6 XPA W7 96.4(18) 1_545 2_655
XPM XPA W7 147(2) . 2_655
2 XPA W7 152.9(18) 1_455 2_655
W1 XPA W7 92.4(16) . 2_655
W2 XPA W6 93(2) . 2_565
1 XPA W6 92.6(19) . 2_565
A2B XPA W6 103(2) 1_455 2_565
W7 XPA W6 48.8(17) . 2_565
W3 XPA W6 105.1(19) . 2_565
W5 XPA W6 55.0(14) . 2_565
AP2 XPA W6 120.5(17) . 2_565
W4 XPA W6 103.5(18) 1_545 2_565
W6 XPA W6 82.0(15) 1_545 2_565
XPM XPA W6 101.7(15) . 2_565
2 XPA W6 75.3(12) 1_455 2_565
W1 XPA W6 112.4(15) . 2_565
W7 XPA W6 82.0(13) 2_655 2_565
W2 XPA 3 97(2) . 2_665
1 XPA 3 62.4(17) . 2_665
A2B XPA 3 113(2) 1_455 2_665
W7 XPA 3 75(2) . 2_665
W3 XPA 3 83.8(18) . 2_665
AP2 XPA 3 132.0(18) . 2_665
W4 XPA 3 130(2) 1_545 2_665
W6 XPA 3 107.3(17) 1_545 2_665
XPM XPA 3 76.0(13) . 2_665
2 XPA 3 57.9(12) 1_455 2_665
W1 XPA 3 85.0(14) . 2_665
W7 XPA 3 95.2(16) 2_655 2_665
W2 XPA A2A 124(2) . .
1 XPA A2A 112(2) . .
W7 XPA A2A 114(2) . .
W3 XPA A2A 126(2) . .
W5 XPA A2A 138(2) . .
W4 XPA A2A 77.1(14) 1_545 .
W6 XPA A2A 51.5(10) 1_545 .
XPM XPA A2A 83.4(12) . .
2 XPA A2A 86.1(12) 1_455 .
W1 XPA A2A 112.6(14) . .
W7 XPA A2A 120.0(16) 2_655 .
W6 XPA A2A 128.2(16) 2_565 .
3 XPA A2A 138.5(17) 2_665 .
W2 XPA W4 46.1(17) . 2_665
1 XPA W4 97(2) . 2_665
A2B XPA W4 141(2) 1_455 2_665
W3 XPA W4 73.6(17) . 2_665
W5 XPA W4 67.4(16) . 2_665
AP2 XPA W4 147.6(19) . 2_665
W4 XPA W4 77.4(17) 1_545 2_665
W6 XPA W4 103.6(17) 1_545 2_665
XPM XPA W4 124.9(17) . 2_665
2 XPA W4 113.9(16) 1_455 2_665
W1 XPA W4 91.6(14) . 2_665
W6 XPA W4 46.6(11) 2_565 2_665
3 XPA W4 56.0(13) 2_665 2_665
A2A XPA W4 150.9(17) . 2_665
W2 XPA W7 130(3) . 2
1 XPA W7 108(2) . 2
A2B XPA W7 57.1(15) 1_455 2
W7 XPA W7 68.1(17) . 2
W3 XPA W7 147(2) . 2
W5 XPA W7 83.6(18) . 2
AP2 XPA W7 74.7(13) . 2
W4 XPA W7 101.0(19) 1_545 2
W6 XPA W7 45.8(14) 1_545 2
XPM XPA W7 92.7(16) . 2
2 XPA W7 61.6(13) 1_455 2
W1 XPA W7 141.0(18) . 2
W7 XPA W7 111.5(19) 2_655 2
W6 XPA W7 46.1(10) 2_565 2
3 XPA W7 63.3(14) 2_665 2
A2A XPA W7 82.5(12) . 2
W4 XPA W7 88.7(14) 2_665 2
W2 XPA 3 118(2) . 1_455
A2B XPA 3 96(2) 1_455 1_455
W7 XPA 3 129(3) . 1_455
W3 XPA 3 69.0(16) . 1_455
AP2 XPA 3 105.3(16) . 1_455
W4 XPA 3 171(2) 1_545 1_455
W6 XPA 3 125.9(18) 1_545 1_455
W1 XPA 3 53.4(11) . 1_455
W7 XPA 3 131.6(19) 2_655 1_455
W6 XPA 3 82.0(14) 2_565 1_455
3 XPA 3 53.8(16) 2_665 1_455
A2A XPA 3 105.7(15) . 1_455
W4 XPA 3 101.7(16) 2_665 1_455
W7 XPA 3 88.3(17) 2 1_455
1 XPA 2 65.3(15) . .
A2B XPA 2 147(2) 1_455 .
W7 XPA 2 99(2) . .
W5 XPA 2 77.8(15) . .
AP2 XPA 2 129.3(16) . .
W4 XPA 2 85.9(15) 1_545 .
W6 XPA 2 148.8(18) 1_545 .
XPM XPA 2 90.2(12) . .
2 XPA 2 115.8(14) 1_455 .
W7 XPA 2 58.8(13) 2_655 .
W6 XPA 2 110.0(14) 2_565 .
3 XPA 2 94.5(14) 2_665 .
A2A XPA 2 121.6(14) . .
W4 XPA 2 70.2(12) 2_665 .
W7 XPA 2 156.0(16) 2 .
3 XPA 2 84.9(13) 1_455 .
W3 W1 1 58.5(17) . .
W3 W1 2 49.0(17) . .
1 W1 2 107.5(10) . .
W3 W1 W4 140(2) . .
1 W1 W4 116.0(14) . .
2 W1 W4 117.9(14) . .
W3 W1 3 86(2) . .
1 W1 3 140.6(13) . .
W4 W1 3 79.0(15) . .
W3 W1 XPM 80.8(18) . 1_655
1 W1 XPM 137.7(10) . 1_655
W4 W1 XPM 102.0(13) . 1_655
W3 W1 XPM 88.9(18) . .
2 W1 XPM 136.5(9) . .
W4 W1 XPM 100.9(13) . .
3 W1 XPM 171.7(12) . .
XPM W1 XPM 154.5(9) 1_655 .
W3 W1 W5 66.2(18) . 2_665
1 W1 W5 110.5(12) . 2_665
W4 W1 W5 82.3(14) . 2_665
XPM W1 W5 55.1(9) 1_655 2_665
XPM W1 W5 139.8(11) . 2_665
W3 W1 W5 58.5(19) . .
2 W1 W5 101.1(11) . .
W4 W1 W5 96.8(14) . .
3 W1 W5 118.8(14) . .
XPM W1 W5 133.9(10) 1_655 .
XPM W1 W5 52.9(9) . .
W5 W1 W5 86.9(13) 2_665 .
W3 W1 3 94(2) . 1_455
2 W1 3 140.3(13) . 1_455
W4 W1 3 79.0(15) . 1_455
3 W1 3 145.5(19) . 1_455
XPM W1 3 172.9(11) 1_655 1_455
W5 W1 3 118.5(14) 2_665 1_455
1 W1 W2 55.5(8) . .
2 W1 W2 52.9(8) . .
W4 W1 W2 148.2(14) . .
3 W1 W2 91.9(12) . .
XPM W1 W2 82.4(7) 1_655 .
XPM W1 W2 83.9(7) . .
W5 W1 W2 74.6(10) 2_665 .
W5 W1 W2 60.9(10) . .
3 W1 W2 93.0(11) 1_455 .
2 W1 XPA 82.0(11) . .
W4 W1 XPA 143.9(15) . .
3 W1 XPA 121.3(14) . .
XPM W1 XPA 108.9(10) 1_655 .
XPM W1 XPA 54.5(9) . .
W5 W1 XPA 100.2(13) 2_665 .
W5 W1 XPA 47.9(12) . .
3 W1 XPA 68.1(13) 1_455 .
W3 W1 W6 115.1(18) . 1_655
1 W1 W6 155.4(10) . 1_655
2 W1 W6 70.8(8) . 1_655
W4 W1 W6 51.2(12) . 1_655
XPM W1 W6 51.1(7) 1_655 1_655
XPM W1 W6 151.7(8) . 1_655
W5 W1 W6 51.5(10) 2_665 1_655
W5 W1 W6 126.1(11) . 1_655
3 W1 W6 128.7(11) 1_455 1_655
W2 W1 W6 121.8(8) . 1_655
XPA W1 W6 150.6(11) . 1_655
W3 W1 W3 67.8(19) . 2_665
1 W1 W3 75.8(9) . 2_665
2 W1 W3 78.6(9) . 2_665
W4 W1 W3 72.1(12) . 2_665
3 W1 W3 75.1(12) . 2_665
XPM W1 W3 100.5(7) 1_655 2_665
XPM W1 W3 97.0(7) . 2_665
W5 W1 W3 45.4(11) 2_665 2_665
W5 W1 W3 46.9(10) . 2_665
3 W1 W3 73.1(11) 1_455 2_665
W2 W1 W3 76.1(9) . 2_665
XPA W1 W3 84.1(11) . 2_665
W6 W1 W3 79.9(8) 1_655 2_665
W3 W1 2 69.5(16) . 2_665
1 W1 2 56.2(7) . 2_665
2 W1 2 96.1(8) . 2_665
W4 W1 2 75.6(12) . 2_665
3 W1 2 97.8(11) . 2_665
XPM W1 2 122.3(6) 1_655 2_665
XPM W1 2 74.3(5) . 2_665
W5 W1 2 67.7(9) 2_665 2_665
3 W1 2 51.0(10) 1_455 2_665
W2 W1 2 75.5(6) . 2_665
XPA W1 2 72.3(9) . 2_665
W6 W1 2 99.2(7) 1_655 2_665
W3 W1 1 65.1(15) . 2_665
1 W1 1 96.0(8) . 2_665
2 W1 1 56.1(7) . 2_665
W4 W1 1 76.7(12) . 2_665
3 W1 1 49.9(10) . 2_665
XPM W1 1 74.4(5) 1_655 2_665
XPM W1 1 121.9(6) . 2_665
W5 W1 1 69.5(9) . 2_665
3 W1 1 99.1(10) 1_455 2_665
W2 W1 1 74.2(6) . 2_665
XPA W1 1 93.7(10) . 2_665
W6 W1 1 62.1(6) 1_655 2_665
2 W1 1 48.5(4) 2_665 2_665
W3 W1 1 69.3(17) . 1_655
1 W1 1 127.8(9) . 1_655
W4 W1 1 103.0(12) . 1_655
XPM W1 1 155.4(7) . 1_655
W5 W1 1 118.3(9) . 1_655
3 W1 1 156.8(11) 1_455 1_655
W2 W1 1 72.9(6) . 1_655
XPA W1 1 101.7(10) . 1_655
W6 W1 1 52.8(6) 1_655 1_655
W3 W1 1 85.5(7) 2_665 1_655
2 W1 1 106.7(5) 2_665 1_655
1 W1 1 59.8(5) 2_665 1_655
W3 W1 2 76.9(17) . 1_455
2 W1 2 126.0(9) . 1_455
W4 W1 2 102.7(12) . 1_455
3 W1 2 155.4(12) . 1_455
XPM W1 2 154.7(7) 1_655 1_455
W5 W1 2 123.5(10) 2_665 1_455
W2 W1 2 73.7(6) . 1_455
XPA W1 2 46.0(9) . 1_455
W6 W1 2 151.9(7) 1_655 1_455
W3 W1 2 82.0(7) 2_665 1_455
2 W1 2 59.8(5) 2_665 1_455
1 W1 2 106.1(5) 2_665 1_455
1 W1 2 146.3(5) 1_655 1_455
XPA W2 W3 82(2) . .
XPA W2 W7 142(3) . 2_655
W3 W2 W7 134(3) . 2_655
XPA W2 W7 68(2) . .
W3 W2 W7 136(3) . .
W7 W2 W7 75.5(18) 2_655 .
XPA W2 W4 88(2) . 1_545
W3 W2 W4 147.0(19) . 1_545
W7 W2 W4 67(2) 2_655 1_545
W7 W2 W4 66(2) . 1_545
XPA W2 2 117(2) . .
W7 W2 2 101(2) 2_655 .
W7 W2 2 160(2) . .
W4 W2 2 131.1(18) 1_545 .
W7 W2 1 161(2) 2_655 .
W7 W2 1 98.5(19) . .
W4 W2 1 128.0(17) 1_545 .
2 W2 1 78.5(10) . .
XPA W2 W4 107(2) . 2_665
W3 W2 W4 105.7(19) . 2_665
W7 W2 W4 58.3(17) 2_655 2_665
W7 W2 W4 57.1(16) . 2_665
W4 W2 W4 107.3(16) 1_545 2_665
2 W2 W4 103.8(14) . 2_665
1 W2 W4 102.9(14) . 2_665
XPA W2 W2 104(2) . 2_655
W3 W2 W2 153(2) . 2_655
W4 W2 W2 59.9(14) 1_545 2_655
2 W2 W2 136.3(16) . 2_655
1 W2 W2 132.6(16) . 2_655
W4 W2 W2 47.4(12) 2_665 2_655
XPA W2 A2B 132(2) . .
W3 W2 A2B 92.7(16) . .
W7 W2 A2B 67.5(13) 2_655 .
W7 W2 A2B 132(2) . .
W4 W2 A2B 71.0(15) 1_545 .
2 W2 A2B 61.0(8) . .
1 W2 A2B 126.0(11) . .
W4 W2 A2B 119.5(13) 2_665 .
W2 W2 A2B 101.2(13) 2_655 .
XPA W2 W5 54(2) . .
W3 W2 W5 54.8(15) . .
W7 W2 W5 130.8(19) 2_655 .
W7 W2 W5 81(2) . .
W4 W2 W5 137.8(19) 1_545 .
2 W2 W5 87.2(12) . .
W4 W2 W5 72.6(13) 2_665 .
W2 W2 W5 107.5(15) 2_655 .
A2B W2 W5 147.3(13) . .
XPA W2 W1 77.7(19) . .
W7 W2 W1 139(2) 2_655 .
W7 W2 W1 136(2) . .
W4 W2 W1 140.4(14) 1_545 .
W4 W2 W1 112.2(14) 2_665 .
W2 W2 W1 159.5(15) 2_655 .
A2B W2 W1 91.5(9) . .
W5 W2 W1 56.6(10) . .
W3 W2 A2B 95.7(16) . 1_455
W7 W2 A2B 130(2) 2_655 1_455
W7 W2 A2B 65.5(13) . 1_455
W4 W2 A2B 69.6(14) 1_545 1_455
2 W2 A2B 126.3(11) . 1_455
1 W2 A2B 59.2(8) . 1_455
W4 W2 A2B 116.1(12) 2_665 1_455
W2 W2 A2B 97.4(13) 2_655 1_455
A2B W2 A2B 118.7(12) . 1_455
W5 W2 A2B 73.0(10) . 1_455
W1 W2 A2B 90.3(8) . 1_455
XPA W2 W6 135(2) . 1_645
W3 W2 W6 122.1(17) . 1_645
W7 W2 W6 102(2) . 1_645
W4 W2 W6 50.3(14) 1_545 1_645
2 W2 W6 87.4(10) . 1_645
1 W2 W6 154.2(12) . 1_645
W4 W2 W6 101.4(13) 2_665 1_645
W2 W2 W6 71.7(12) 2_655 1_645
W5 W2 W6 170.7(13) . 1_645
W1 W2 W6 121.5(10) . 1_645
A2B W2 W6 116.3(10) 1_455 1_645
XPA W2 AP2 120(2) . 1_655
W3 W2 AP2 95.2(15) . 1_655
W7 W2 AP2 74.5(13) 2_655 1_655
W7 W2 AP2 128(2) . 1_655
W4 W2 AP2 63.0(13) 1_545 1_655
2 W2 AP2 68.1(7) . 1_655
1 W2 AP2 121.8(10) . 1_655
W4 W2 AP2 130.0(12) 2_665 1_655
W2 W2 AP2 103.5(12) 2_655 1_655
W5 W2 AP2 148.9(12) . 1_655
W1 W2 AP2 92.5(7) . 1_655
A2B W2 AP2 106.0(8) 1_455 1_655
W3 W2 AP2 97.9(15) . .
W7 W2 AP2 126(2) 2_655 .
W7 W2 AP2 73.9(12) . .
W4 W2 AP2 60.7(13) 1_545 .
2 W2 AP2 121.6(10) . .
1 W2 AP2 67.3(7) . .
W4 W2 AP2 128.5(12) 2_665 .
W2 W2 AP2 100.7(12) 2_655 .
A2B W2 AP2 104.0(8) . .
W5 W2 AP2 85.8(10) . .
W1 W2 AP2 91.5(7) . .
W6 W2 AP2 103.5(8) 1_645 .
AP2 W2 AP2 91.3(6) 1_655 .
XPA W2 3 59.4(19) . 2_665
W3 W2 3 74.8(16) . 2_665
W7 W2 3 112.2(17) 2_655 2_665
W7 W2 3 62(2) . 2_665
W4 W2 3 126.1(18) 1_545 2_665
2 W2 3 102.7(11) . 2_665
1 W2 3 50.3(9) . 2_665
W4 W2 3 54.6(12) 2_665 2_665
W2 W2 3 85.9(13) 2_655 2_665
A2B W2 3 162.2(12) . 2_665
W1 W2 3 77.5(9) . 2_665
A2B W2 3 75.9(10) 1_455 2_665
W6 W2 3 155.3(12) 1_645 2_665
AP2 W2 3 169.9(11) 1_655 2_665
AP2 W2 3 90.4(9) . 2_665
XPA W2 3 143(2) . 2_765
W3 W2 3 72.5(16) . 2_765
W7 W2 3 63(2) 2_655 2_765
W7 W2 3 113.1(16) . 2_765
W4 W2 3 127.5(16) 1_545 2_765
2 W2 3 50.0(9) . 2_765
1 W2 3 104.5(11) . 2_765
W4 W2 3 56.8(12) 2_665 2_765
W2 W2 3 88.5(13) 2_655 2_765
A2B W2 3 76.5(10) . 2_765
W5 W2 3 88.9(12) . 2_765
W1 W2 3 78.9(9) . 2_765
A2B W2 3 161.9(11) 1_455 2_765
W6 W2 3 81.8(10) 1_645 2_765
AP2 W2 3 89.1(9) 1_655 2_765
AP2 W2 3 170.4(10) . 2_765
3 W2 3 87.6(11) 2_665 2_765
W1 W3 2 88(2) . .
W1 W3 1 79(2) . .
2 W3 1 167(3) . .
W1 W3 W2 164(3) . .
2 W3 W2 98(2) . .
1 W3 W2 95(2) . .
W1 W3 XPA 123(3) . .
2 W3 XPA 140(3) . .
1 W3 XPA 50.9(16) . .
W2 W3 XPA 45.5(16) . .
W1 W3 W5 94(2) . .
2 W3 W5 146(2) . .
W2 W3 W5 89.8(19) . .
XPA W3 W5 63.3(17) . .
W1 W3 W5 85(2) . 2_665
1 W3 W5 133(2) . 2_665
W2 W3 W5 109(2) . 2_665
XPA W3 W5 147(2) . 2_665
W5 W3 W5 101.9(17) . 2_665
W1 W3 XPM 71.7(17) . 1_655
1 W3 XPM 148.3(19) . 1_655
W2 W3 XPM 110.3(18) . 1_655
XPA W3 XPM 143(2) . 1_655
W5 W3 XPM 153.6(17) . 1_655
W5 W3 XPM 56.1(12) 2_665 1_655
W1 W3 3 66.7(19) . .
1 W3 3 141(2) . .
W2 W3 3 123(2) . .
XPA W3 3 168(2) . .
W5 W3 3 125.8(18) . .
W1 W3 XPM 65.1(16) . .
2 W3 XPM 151(2) . .
W2 W3 XPM 105.4(17) . .
XPA W3 XPM 59.9(15) . .
W5 W3 XPM 53.1(12) . .
W5 W3 XPM 136.6(16) 2_665 .
XPM W3 XPM 131.1(13) 1_655 .
3 W3 XPM 131.4(15) . .
W1 W3 W3 89(2) . 2_665
2 W3 W3 94(2) . 2_665
1 W3 W3 86.4(18) . 2_665
W2 W3 W3 105(2) . 2_665
XPA W3 W3 109(2) . 2_665
W5 W3 W3 52.2(14) . 2_665
W5 W3 W3 49.6(13) 2_665 2_665
XPM W3 W3 104.3(16) 1_655 2_665
3 W3 W3 76.3(16) . 2_665
XPM W3 W3 96.9(15) . 2_665
W1 W3 W7 166(2) . 2_655
2 W3 W7 78.2(16) . 2_655
1 W3 W7 114.9(18) . 2_655
XPA W3 W7 67.9(17) . 2_655
W5 W3 W7 99.4(15) . 2_655
W5 W3 W7 87.2(15) 2_665 2_655
XPM W3 W7 94.1(12) 1_655 2_655
3 W3 W7 101.1(15) . 2_655
XPM W3 W7 127.6(14) . 2_655
W3 W3 W7 95.0(16) 2_665 2_655
W1 W3 W7 155(2) . .
2 W3 W7 117.2(19) . .
1 W3 W7 76.0(15) . .
W5 W3 W7 67.2(14) . .
W5 W3 W7 114.3(15) 2_665 .
XPM W3 W7 132.2(14) 1_655 .
3 W3 W7 137.8(15) . .
XPM W3 W7 89.7(11) . .
W3 W3 W7 91.7(16) 2_665 .
W1 W3 3 62.3(18) . 1_455
2 W3 3 147(2) . 1_455
W2 W3 3 115.1(19) . 1_455
XPA W3 3 73.1(17) . 1_455
W5 W3 3 113.3(17) 2_665 1_455
XPM W3 3 133.8(15) 1_655 1_455
3 W3 3 119.1(19) . 1_455
W3 W3 3 71.9(15) 2_665 1_455
W7 W3 3 131.9(15) 2_655 1_455
W7 W3 3 94.0(13) . 1_455
2 W3 W4 86.6(17) . .
1 W3 W4 81.7(16) . .
W2 W3 W4 169(2) . .
XPA W3 W4 133(2) . .
W5 W3 W4 81.1(15) . .
W5 W3 W4 66.8(14) 2_665 .
XPM W3 W4 76.7(11) 1_655 .
3 W3 W4 59.6(13) . .
XPM W3 W4 74.0(11) . .
W3 W3 W4 64.0(13) 2_665 .
W7 W3 W4 153.3(15) 2_655 .
W7 W3 W4 148.0(16) . .
3 W3 W4 59.9(12) 1_455 .
W1 W3 W1 112.2(19) . 2_665
2 W3 W1 94.5(16) . 2_665
1 W3 W1 91.0(14) . 2_665
W2 W3 W1 82.5(15) . 2_665
XPA W3 W1 94.9(16) . 2_665
W5 W3 W1 53.6(11) . 2_665
W5 W3 W1 55.5(12) 2_665 2_665
XPM W3 W1 110.6(11) 1_655 2_665
3 W3 W1 86.4(12) . 2_665
XPM W3 W1 106.0(10) . 2_665
W7 W3 W1 72.6(10) 2_655 2_665
W7 W3 W1 71.0(10) . 2_665
3 W3 W1 83.9(11) 1_455 2_665
W4 W3 W1 87.0(11) . 2_665
W1 W3 W4 149(2) . 2_665
2 W3 W4 97.0(18) . 2_665
1 W3 W4 94.7(17) . 2_665
W2 W3 W4 45.1(14) . 2_665
XPA W3 W4 69.1(16) . 2_665
W5 W3 W4 65.7(14) . 2_665
W5 W3 W4 77.7(14) 2_665 2_665
XPM W3 W4 116.6(13) 1_655 2_665
3 W3 W4 105.8(15) . 2_665
XPM W3 W4 112.1(13) . 2_665
W3 W3 W4 60.5(13) 2_665 2_665
3 W3 W4 101.6(14) 1_455 2_665
W4 W3 W4 124.5(12) . 2_665
W1 W3 1 94.6(17) . 2_665
2 W3 1 66.0(14) . 2_665
1 W3 1 115.2(16) . 2_665
W2 W3 1 101.5(16) . 2_665
XPA W3 1 126.8(18) . 2_665
W5 W3 1 80.1(13) . 2_665
XPM W3 1 79.2(9) 1_655 2_665
3 W3 1 53.8(11) . 2_665
XPM W3 1 124.7(11) . 2_665
W7 W3 1 82.9(11) 2_655 2_665
W7 W3 1 98.3(11) . 2_665
3 W3 1 99.4(12) 1_455 2_665
W4 W3 1 70.9(10) . 2_665
W4 W3 1 60.9(9) 2_665 2_665
W1 W3 A2B 118(2) . .
2 W3 A2B 48.8(13) . .
1 W3 A2B 138.5(18) . .
W2 W3 A2B 57.8(14) . .
XPA W3 A2B 92.0(17) . .
W5 W3 A2B 147.4(16) . .
W5 W3 A2B 87.5(14) 2_665 .
XPM W3 A2B 54.2(8) 1_655 .
3 W3 A2B 76.4(12) . .
XPM W3 A2B 133.7(12) . .
W3 W3 A2B 128.3(17) 2_665 .
W7 W3 A2B 49.4(8) 2_655 .
W7 W3 A2B 80.4(11) . .
3 W3 A2B 158.8(14) 1_455 .
W4 W3 A2B 130.6(13) . .
W1 W3 A2B 112.9(11) 2_665 .
W4 W3 A2B 86.5(11) 2_665 .
1 W3 A2B 101.6(10) 2_665 .
W1 W3 2 90.1(18) . 2_665
2 W3 2 118.4(17) . 2_665
1 W3 2 62.7(13) . 2_665
W2 W3 2 100.3(16) . 2_665
XPA W3 2 88.3(16) . 2_665
W5 W3 2 74.0(13) 2_665 2_665
XPM W3 2 127.4(12) 1_655 2_665
3 W3 2 99.1(13) . 2_665
XPM W3 2 75.2(8) . 2_665
W7 W3 2 99.3(11) 2_655 2_665
W7 W3 2 80.7(11) . 2_665
3 W3 2 51.8(10) 1_455 2_665
W4 W3 2 68.8(10) . 2_665
W4 W3 2 61.0(9) 2_665 2_665
1 W3 2 52.8(6) 2_665 2_665
A2B W3 2 145.0(12) . 2_665
W1 W3 1 90.9(19) . 1_655
1 W3 1 169.8(19) . 1_655
W2 W3 1 95.0(16) . 1_655
XPA W3 1 137.9(18) . 1_655
W5 W3 1 145.3(16) . 1_655
XPM W3 1 153.5(12) . 1_655
W3 W3 1 93.6(14) 2_665 1_655
W7 W3 1 75.3(10) 2_655 1_655
W7 W3 1 114.3(12) . 1_655
3 W3 1 149.0(14) 1_455 1_655
W4 W3 1 89.1(11) . 1_655
W1 W3 1 93.0(9) 2_665 1_655
W4 W3 1 94.2(11) 2_665 1_655
1 W3 1 65.3(8) 2_665 1_655
A2B W3 1 47.3(6) . 1_655
2 W3 1 117.9(10) 2_665 1_655
W1 W3 3 107(2) . 2_665
2 W3 3 138(2) . 2_665
1 W3 3 48.9(13) . 2_665
W2 W3 3 78.6(16) . 2_665
XPA W3 3 61.0(16) . 2_665
W5 W3 3 96.9(15) 2_665 2_665
XPM W3 3 152.9(14) 1_655 2_665
3 W3 3 125.2(13) . 2_665
XPM W3 3 65.7(10) . 2_665
W3 W3 3 48.9(12) 2_665 2_665
W7 W3 3 85.7(12) 2_655 2_665
W7 W3 3 56.7(12) . 2_665
3 W3 3 50.4(14) 1_455 2_665
W4 W3 3 91.4(13) . 2_665
W4 W3 3 51.3(11) 2_665 2_665
1 W3 3 73.8(10) 2_665 2_665
A2B W3 3 134.7(13) . 2_665
1 W3 3 136.5(12) 1_655 2_665
W1 W3 3 113(2) . 2_765
2 W3 3 48.1(14) . 2_765
1 W3 3 138.7(19) . 2_765
W2 W3 3 81.5(16) . 2_765
XPA W3 3 121.5(19) . 2_765
W5 W3 3 101.3(16) . 2_765
XPM W3 3 66.6(10) 1_655 2_765
3 W3 3 51.7(15) . 2_765
XPM W3 3 152.5(14) . 2_765
W3 W3 3 55.9(12) 2_665 2_765
W7 W3 3 59.4(12) 2_655 2_765
W7 W3 3 88.0(11) . 2_765
3 W3 3 127.8(12) 1_455 2_765
W4 W3 3 94.1(12) . 2_765
W1 W3 3 47.7(9) 2_665 2_765
W4 W3 3 54.3(11) 2_665 2_765
A2B W3 3 72.7(10) . 2_765
2 W3 3 77.4(10) 2_665 2_765
1 W3 3 46.1(8) 1_655 2_765
3 W3 3 90.5(13) 2_665 2_765
W1 W3 A2B 109.7(19) . 1_455
2 W3 A2B 141.7(19) . 1_455
1 W3 A2B 45.7(11) . 1_455
W2 W3 A2B 57.3(13) . 1_455
W5 W3 A2B 68.6(13) . 1_455
W5 W3 A2B 162.4(16) 2_665 1_455
XPM W3 A2B 136.6(12) 1_655 1_455
3 W3 A2B 164.5(15) . 1_455
XPM W3 A2B 49.8(7) . 1_455
W3 W3 A2B 119.1(16) 2_665 1_455
W7 W3 A2B 80.1(11) 2_655 1_455
W7 W3 A2B 48.8(8) . 1_455
3 W3 A2B 68.2(11) 1_455 1_455
W4 W3 A2B 123.7(13) . 1_455
W1 W3 A2B 108.5(10) 2_665 1_455
W4 W3 A2B 84.7(11) 2_665 1_455
1 W3 A2B 141.1(11) 2_665 1_455
A2B W3 A2B 93.4(10) . 1_455
2 W3 A2B 96.0(9) 2_665 1_455
1 W3 A2B 140.5(11) 1_655 1_455
3 W3 A2B 70.2(10) 2_665 1_455
3 W3 A2B 136.6(12) 2_765 1_455
W1 W3 2 83.6(18) . 1_455
2 W3 2 172(2) . 1_455
W2 W3 2 90.3(15) . 1_455
XPA W3 2 46.7(14) . 1_455
W5 W3 2 134.8(15) 2_665 1_455
XPM W3 2 152.6(12) 1_655 1_455
3 W3 2 145.5(15) . 1_455
W3 W3 2 86.5(14) 2_665 1_455
W7 W3 2 110.2(11) 2_655 1_455
W7 W3 2 71.2(9) . 1_455
W4 W3 2 86.0(11) . 1_455
W1 W3 2 89.3(8) 2_665 1_455
W4 W3 2 90.7(11) 2_665 1_455
1 W3 2 115.2(10) 2_665 1_455
A2B W3 2 135.8(11) . 1_455
2 W3 2 62.5(7) 2_665 1_455
1 W3 2 174.5(11) 1_655 1_455
3 W3 2 46.4(8) 2_665 1_455
3 W3 2 136.8(12) 2_765 1_455
W7 W4 W2 46.9(19) 2_665 1_565
W7 W4 W1 126(2) 2_665 .
W2 W4 W1 172(2) 1_565 .
W7 W4 W7 59.6(17) 2_665 1_565
W2 W4 W7 49.3(19) 1_565 1_565
W1 W4 W7 126(3) . 1_565
W2 W4 W2 72.7(16) 1_565 2_665
W1 W4 W2 99.6(17) . 2_665
W7 W4 W6 60.6(15) 2_665 1_655
W2 W4 W6 90.1(19) 1_565 1_655
W1 W4 W6 87.7(16) . 1_655
W7 W4 W6 120(2) 1_565 1_655
W2 W4 W6 90.6(15) 2_665 1_655
W7 W4 XPA 80(2) 2_665 1_565
W1 W4 XPA 147(2) . 1_565
W7 W4 XPA 45.6(18) 1_565 1_565
W2 W4 XPA 86.2(18) 2_665 1_565
W6 W4 XPA 125(2) 1_655 1_565
W7 W4 W6 121(2) 2_665 .
W2 W4 W6 93.3(18) 1_565 .
W1 W4 W6 88.8(16) . .
W7 W4 W6 61.8(15) 1_565 .
W2 W4 W6 89.4(14) 2_665 .
W6 W4 W6 176(2) 1_655 .
XPA W4 W6 58.9(15) 1_565 .
W7 W4 A2B 62.6(14) 2_665 1_565
W2 W4 A2B 67.4(15) 1_565 1_565
W1 W4 A2B 113.7(17) . 1_565
W7 W4 A2B 113(2) 1_565 1_565
W2 W4 A2B 105.8(15) 2_665 1_565
XPA W4 A2B 95.2(16) 1_565 1_565
W6 W4 A2B 149.6(17) . 1_565
W7 W4 3 76.7(19) 2_665 .
W2 W4 3 119(2) 1_565 .
W1 W4 3 57.3(13) . .
W7 W4 3 125(2) 1_565 .
W2 W4 3 84.1(15) 2_665 .
XPA W4 3 155(2) 1_565 .
W6 W4 3 143.5(19) . .
A2B W4 3 65.7(12) 1_565 .
W7 W4 A2B 114(2) 2_665 1_465
W2 W4 A2B 71.2(14) 1_565 1_465
W1 W4 A2B 113.6(16) . 1_465
W7 W4 A2B 64.0(14) 1_565 1_465
W2 W4 A2B 104.1(15) 2_665 1_465
W6 W4 A2B 151.0(18) 1_655 1_465
A2B W4 A2B 117.5(14) 1_565 1_465
3 W4 A2B 169.2(18) . 1_465
W7 W4 AP2 130(2) 2_665 1_565
W2 W4 AP2 84.6(14) 1_565 1_565
W1 W4 AP2 101.6(15) . 1_565
W7 W4 AP2 82.1(15) 1_565 1_565
W2 W4 AP2 121.1(15) 2_665 1_565
W6 W4 AP2 144.2(17) 1_655 1_565
XPA W4 AP2 50.0(12) 1_565 1_565
A2B W4 AP2 114.3(13) 1_565 1_565
3 W4 AP2 151.3(16) . 1_565
W7 W4 W5 70(2) 2_665 2_665
W2 W4 W5 116.5(18) 1_565 2_665
W1 W4 W5 56.4(12) . 2_665
W7 W4 W5 102(2) 1_565 2_665
W2 W4 W5 60.4(13) 2_665 2_665
W6 W4 W5 53.0(12) 1_655 2_665
XPA W4 W5 145(2) 1_565 2_665
W6 W4 W5 124.2(17) . 2_665
A2B W4 W5 86.1(13) 1_565 2_665
A2B W4 W5 155.5(17) 1_465 2_665
AP2 W4 W5 155.9(16) 1_565 2_665
W7 W4 3 127(2) 2_665 1_455
W2 W4 3 120(2) 1_565 1_455
W1 W4 3 60.3(13) . 1_455
W7 W4 3 76.0(19) 1_565 1_455
W2 W4 3 83.5(14) 2_665 1_455
W6 W4 3 145.7(19) 1_655 1_455
XPA W4 3 88.8(17) 1_565 1_455
A2B W4 3 170.1(17) 1_565 1_455
3 W4 3 112.7(18) . 1_455
A2B W4 3 62.2(11) 1_465 1_455
AP2 W4 3 62.0(11) 1_565 1_455
W5 W4 3 95.7(15) 2_665 1_455
W7 W4 W3 113(2) 2_665 .
W2 W4 W3 157.0(18) 1_565 .
W7 W4 W3 114(2) 1_565 .
W2 W4 W3 84.6(14) 2_665 .
W6 W4 W3 86.2(14) 1_655 .
XPA W4 W3 147.9(19) 1_565 .
W6 W4 W3 90.2(14) . .
A2B W4 W3 116.9(14) 1_565 .
3 W4 W3 53.5(12) . .
A2B W4 W3 119.5(14) 1_465 .
AP2 W4 W3 111.2(13) 1_565 .
W5 W4 W3 45.2(11) 2_665 .
3 W4 W3 59.7(12) 1_455 .
W7 W4 AP2 80.0(15) 2_665 1_665
W2 W4 AP2 82.1(15) 1_565 1_665
W1 W4 AP2 100.6(15) . 1_665
W7 W4 AP2 130(2) 1_565 1_665
W2 W4 AP2 121.6(15) 2_665 1_665
XPA W4 AP2 103.5(16) 1_565 1_665
W6 W4 AP2 144.9(16) . 1_665
3 W4 AP2 63.3(12) . 1_665
A2B W4 AP2 116.2(13) 1_465 1_665
AP2 W4 AP2 107.3(11) 1_565 1_665
W5 W4 AP2 88.2(12) 2_665 1_665
3 W4 AP2 152.2(16) 1_455 1_665
W3 W4 AP2 107.5(13) . 1_665
W2 W4 XPA 76.2(15) 1_565 2_665
W1 W4 XPA 96.0(16) . 2_665
W7 W4 XPA 64.4(15) 1_565 2_665
W6 W4 XPA 64.1(13) 1_655 2_665
XPA W4 XPA 102.6(17) 1_565 2_665
W6 W4 XPA 115.7(16) . 2_665
A2B W4 XPA 83.5(14) 1_565 2_665
3 W4 XPA 61.2(14) . 2_665
A2B W4 XPA 128.4(16) 1_465 2_665
AP2 W4 XPA 146.4(16) 1_565 2_665
3 W4 XPA 104.5(16) 1_455 2_665
W3 W4 XPA 81.8(14) . 2_665
AP2 W4 XPA 97.1(13) 1_665 2_665
W7 W4 W3 67.6(18) 2_665 2_665
W2 W4 W3 101.9(15) 1_565 2_665
W1 W4 W3 70.4(12) . 2_665
W7 W4 W3 64.6(18) 1_565 2_665
W6 W4 W3 90.5(14) 1_655 2_665
XPA W4 W3 110.1(18) 1_565 2_665
W6 W4 W3 87.7(14) . 2_665
A2B W4 W3 118.3(15) 1_565 2_665
3 W4 W3 69.5(13) . 2_665
A2B W4 W3 114.5(14) 1_465 2_665
AP2 W4 W3 125.3(14) 1_565 2_665
3 W4 W3 68.3(13) 1_455 2_665
W3 W4 W3 55.5(12) . 2_665
AP2 W4 W3 127.4(14) 1_665 2_665
W7 W4 1 128(2) 2_665 .
W2 W4 1 148(2) 1_565 .
W7 W4 1 99(2) 1_565 .
W2 W4 1 86.4(13) 2_665 .
W6 W4 1 114.4(15) 1_655 .
XPA W4 1 120.5(17) 1_565 .
W6 W4 1 62.0(11) . .
A2B W4 1 143.3(15) 1_565 .
3 W4 1 81.8(13) . .
A2B W4 1 91.6(11) 1_465 .
AP2 W4 1 86.1(10) 1_565 .
W5 W4 1 69.8(11) 2_665 .
AP2 W4 1 129.8(13) 1_665 .
XPA W4 1 95.8(13) 2_665 .
W3 W4 1 60.1(9) 2_665 .
W7 W4 2 99(2) 2_665 .
W2 W4 2 145.2(19) 1_565 .
W7 W4 2 126(2) 1_565 .
W2 W4 2 86.7(13) 2_665 .
W6 W4 2 61.7(11) 1_655 .
XPA W4 2 170.5(19) 1_565 .
W6 W4 2 114.7(15) . .
A2B W4 2 92.8(12) 1_565 .
A2B W4 2 142.5(14) 1_465 .
AP2 W4 2 130.2(13) 1_565 .
3 W4 2 84.1(12) 1_455 .
AP2 W4 2 85.6(10) 1_665 .
XPA W4 2 73.3(12) 2_665 .
W3 W4 2 61.4(9) 2_665 .
1 W4 2 52.7(7) . .
W7 W4 A2A 139(2) 2_665 1_565
W2 W4 A2A 92.2(14) 1_565 1_565
W1 W4 A2A 94.7(13) . 1_565
W7 W4 A2A 93.7(16) 1_565 1_565
W2 W4 A2A 132.1(15) 2_665 1_565
W6 W4 A2A 135.7(15) 1_655 1_565
XPA W4 A2A 59.7(13) 1_565 1_565
W6 W4 A2A 45.3(9) . 1_565
A2B W4 A2A 109.7(12) 1_565 1_565
3 W4 A2A 140.0(16) . 1_565
W5 W4 A2A 151.0(15) 2_665 1_565
3 W4 A2A 64.7(11) 1_455 1_565
W3 W4 A2A 106.2(12) . 1_565
AP2 W4 A2A 99.9(10) 1_665 1_565
XPA W4 A2A 157.9(15) 2_665 1_565
W3 W4 A2A 131.9(14) 2_665 1_565
1 W4 A2A 84.1(9) . 1_565
2 W4 A2A 121.9(12) . 1_565
W7 W4 A2A 91.6(15) 2_665 1_665
W2 W4 A2A 89.9(15) 1_565 1_665
W1 W4 A2A 93.9(14) . 1_665
W7 W4 A2A 139(2) 1_565 1_665
W2 W4 A2A 132.7(15) 2_665 1_665
XPA W4 A2A 105.6(16) 1_565 1_665
W6 W4 A2A 136.2(15) . 1_665
3 W4 A2A 65.9(12) . 1_665
A2B W4 A2A 111.3(12) 1_465 1_665
AP2 W4 A2A 99.7(10) 1_565 1_665
W5 W4 A2A 92.4(12) 2_665 1_665
3 W4 A2A 140.8(15) 1_455 1_665
W3 W4 A2A 103.1(12) . 1_665
XPA W4 A2A 107.5(14) 2_665 1_665
W3 W4 A2A 134.1(14) 2_665 1_665
1 W4 A2A 121.8(12) . 1_665
2 W4 A2A 83.8(9) . 1_665
A2A W4 A2A 91.0(9) 1_565 1_665
W7 W4 2 81.6(16) 2_665 2_665
W2 W4 2 102.5(15) 1_565 2_665
W1 W4 2 71.3(11) . 2_665
W7 W4 2 55.8(18) 1_565 2_665
W6 W4 2 112.5(14) 1_655 2_665
XPA W4 2 97.2(16) 1_565 2_665
W6 W4 2 65.6(11) . 2_665
A2B W4 2 139.3(14) 1_565 2_665
3 W4 2 88.9(13) . 2_665
A2B W4 2 93.5(11) 1_465 2_665
AP2 W4 2 103.2(11) 1_565 2_665
W5 W4 2 62.5(10) 2_665 2_665
3 W4 2 48.5(10) 1_455 2_665
W3 W4 2 58.6(9) . 2_665
AP2 W4 2 149.4(13) 1_665 2_665
XPA W4 2 56.0(10) 2_665 2_665
1 W4 2 50.5(7) . 2_665
2 W4 2 73.4(9) . 2_665
A2A W4 2 110.0(11) 1_565 2_665
A2A W4 2 154.8(12) 1_665 2_665
W7 W4 1 57.0(18) 2_665 2_665
W2 W4 1 101.7(14) 1_565 2_665
W1 W4 1 70.4(11) . 2_665
W7 W4 1 80.4(16) 1_565 2_665
W6 W4 1 65.4(11) 1_655 2_665
XPA W4 1 124.3(17) 1_565 2_665
W6 W4 1 112.7(14) . 2_665
A2B W4 1 94.7(11) 1_565 2_665
3 W4 1 47.2(10) . 2_665
A2B W4 1 138.7(14) 1_465 2_665
AP2 W4 1 150.3(13) 1_565 2_665
3 W4 1 90.5(12) 1_455 2_665
W3 W4 1 56.3(9) . 2_665
AP2 W4 1 102.3(11) 1_665 2_665
1 W4 1 73.2(9) . 2_665
2 W4 1 49.7(7) . 2_665
A2A W4 1 155.2(13) 1_565 2_665
A2A W4 1 109.3(11) 1_665 2_665
2 W4 1 47.1(6) 2_665 2_665
3 W5 1 152(3) 2_665 .
3 W5 W5 74(3) 2_665 2_565
1 W5 W5 106(3) . 2_565
3 W5 2 63(2) 2_665 2_665
1 W5 2 145(3) . 2_665
W5 W5 2 85(3) 2_565 2_665
3 W5 3 122(3) 2_665 1_455
1 W5 3 64(2) . 1_455
W5 W5 3 48(2) 2_565 1_455
2 W5 3 106(2) 2_665 1_455
3 W5 2 99(3) 2_665 1_455
1 W5 2 64.9(16) . 1_455
W5 W5 2 49(2) 2_565 1_455
2 W5 2 134(2) 2_665 1_455
3 W5 2 46.0(16) 1_455 1_455
3 W5 XPA 112(3) 2_665 .
W5 W5 XPA 121(3) 2_565 .
2 W5 XPA 152(2) 2_665 .
3 W5 XPA 100(2) 1_455 .
2 W5 XPA 73.1(16) 1_455 .
3 W5 W3 142(3) 2_665 .
W5 W5 W3 144(4) 2_565 .
2 W5 W3 113(2) 2_665 .
3 W5 W3 96(2) 1_455 .
2 W5 W3 106.8(18) 1_455 .
XPA W5 W3 52.7(16) . .
3 W5 XPM 135(3) 2_665 .
W5 W5 XPM 71(3) 2_565 .
2 W5 XPM 139(2) 2_665 .
XPA W5 XPM 66.4(15) . .
W3 W5 XPM 75.5(14) . .
3 W5 W3 88(3) 2_665 2_665
1 W5 W3 115(2) . 2_665
W5 W5 W3 116(3) 2_565 2_665
3 W5 W3 114(2) 1_455 2_665
2 W5 W3 159(2) 1_455 2_665
XPA W5 W3 123(2) . 2_665
W3 W5 W3 78.1(17) . 2_665
XPM W5 W3 132.8(19) . 2_665
1 W5 XPM 175(2) . 2_565
W5 W5 XPM 69(3) 2_565 2_565
3 W5 XPM 111(2) 1_455 2_565
2 W5 XPM 110.4(16) 1_455 2_565
XPA W5 XPM 138(2) . 2_565
W3 W5 XPM 142.7(19) . 2_565
XPM W5 XPM 140.1(17) . 2_565
W3 W5 XPM 67.9(13) 2_665 2_565
3 W5 1 45(2) 2_665 2_565
1 W5 1 140(2) . 2_565
2 W5 1 57.5(13) 2_665 2_565
3 W5 1 79.1(19) 1_455 2_565
2 W5 1 79.2(13) 1_455 2_565
XPA W5 1 140(2) . 2_565
W3 W5 1 167(2) . 2_565
XPM W5 1 105.6(15) . 2_565
W3 W5 1 92.2(15) 2_665 2_565
1 W5 W6 121(2) . 2_565
W5 W5 W6 96(3) 2_565 2_565
2 W5 W6 90.4(17) 2_665 2_565
3 W5 W6 137(2) 1_455 2_565
2 W5 W6 94.1(15) 1_455 2_565
XPA W5 W6 77.4(16) . 2_565
W3 W5 W6 114.0(18) . 2_565
XPM W5 W6 124.2(17) . 2_565
W3 W5 W6 102.1(17) 2_665 2_565
XPM W5 W6 61.2(12) 2_565 2_565
1 W5 W6 76.7(13) 2_565 2_565
3 W5 W1 71(2) 2_665 2_665
1 W5 W1 123(2) . 2_665
W5 W5 W1 128(3) 2_565 2_665
3 W5 W1 143(2) 1_455 2_665
2 W5 W1 168.7(19) 1_455 2_665
XPA W5 W1 106.9(18) . 2_665
W3 W5 W1 81.0(15) . 2_665
XPM W5 W1 154.3(18) . 2_665
XPM W5 W1 61.7(10) 2_565 2_665
1 W5 W1 94.9(14) 2_565 2_665
W6 W5 W1 75.1(12) 2_565 2_665
3 W5 W1 164(3) 2_665 .
W5 W5 W1 119(3) 2_565 .
2 W5 W1 106.8(18) 2_665 .
3 W5 W1 72.0(18) 1_455 .
2 W5 W1 97.5(14) 1_455 .
XPA W5 W1 71.3(15) . .
XPM W5 W1 61.2(10) . .
W3 W5 W1 77.6(14) 2_665 .
XPM W5 W1 143.5(16) 2_565 .
1 W5 W1 141.5(16) 2_565 .
W6 W5 W1 141.5(17) 2_565 .
W1 W5 W1 93.1(13) 2_665 .
3 W5 W2 111(3) 2_665 .
1 W5 W2 56.9(15) . .
W5 W5 W2 153(3) 2_565 .
2 W5 W2 121.6(19) 2_665 .
3 W5 W2 121(2) 1_455 .
2 W5 W2 104.1(15) 1_455 .
XPM W5 W2 89.1(13) . .
W3 W5 W2 91.5(15) 2_665 .
XPM W5 W2 128.1(16) 2_565 .
1 W5 W2 155.9(17) 2_565 .
W6 W5 W2 79.2(13) 2_565 .
W1 W5 W2 77.4(12) 2_665 .
W1 W5 W2 62.4(10) . .
3 W5 W7 81(2) 2_665 .
1 W5 W7 78.7(17) . .
W5 W5 W7 131(3) 2_565 .
2 W5 W7 119.9(18) 2_665 .
3 W5 W7 134(2) 1_455 .
2 W5 W7 95.2(14) 1_455 .
W3 W5 W7 68.8(13) . .
XPM W5 W7 100.8(14) . .
W3 W5 W7 105.1(16) 2_665 .
XPM W5 W7 104.8(14) 2_565 .
1 W5 W7 123.3(16) 2_565 .
W6 W5 W7 47.1(10) 2_565 .
W1 W5 W7 79.9(11) 2_665 .
W1 W5 W7 95.2(13) . .
3 W5 W4 70(2) 2_665 2_665
1 W5 W4 104(2) . 2_665
W5 W5 W4 144(3) 2_565 2_665
2 W5 W4 82.8(16) 2_665 2_665
3 W5 W4 167(2) 1_455 2_665
2 W5 W4 132.6(17) 1_455 2_665
XPA W5 W4 69.5(16) . 2_665
W3 W5 W4 71.7(14) . 2_665
XPM W5 W4 135.1(17) . 2_665
W3 W5 W4 68.0(14) 2_665 2_665
XPM W5 W4 81.3(13) 2_565 2_665
1 W5 W4 113.4(16) 2_565 2_665
W6 W5 W4 50.2(11) 2_565 2_665
W1 W5 W4 97.2(14) . 2_665
W2 W5 W4 47.0(11) . 2_665
3 W5 W6 121(3) 2_665 .
1 W5 W6 74.2(17) . .
W5 W5 W6 53(2) 2_565 .
2 W5 W6 87.1(15) 2_665 .
2 W5 W6 66.8(11) 1_455 .
XPA W5 W6 116.4(18) . .
W3 W5 W6 95.0(15) . .
XPM W5 W6 51.9(10) . .
W3 W5 W6 93.0(14) 2_665 .
XPM W5 W6 101.7(13) 2_565 .
1 W5 W6 76.1(11) 2_565 .
W6 W5 W6 149.3(15) 2_565 .
W1 W5 W6 121.4(14) 2_665 .
W1 W5 W6 67.6(10) . .
W2 W5 W6 127.4(15) . .
W7 W5 W6 152.0(15) . .
W4 W5 W6 158.4(16) 2_665 .
3 W5 A2B 105(3) 2_665 1_455
1 W5 A2B 47.3(14) . 1_455
W5 W5 A2B 97(3) 2_565 1_455
2 W5 A2B 167(2) 2_665 1_455
3 W5 A2B 84.3(19) 1_455 1_455
2 W5 A2B 48.9(9) 1_455 1_455
W3 W5 A2B 73.4(13) . 1_455
XPM W5 A2B 52.9(9) . 1_455
W3 W5 A2B 147.6(17) 2_665 1_455
XPM W5 A2B 132.1(15) 2_565 1_455
1 W5 A2B 118.2(14) 2_565 1_455
W6 W5 A2B 76.4(12) 2_565 1_455
W1 W5 A2B 129.0(14) 2_665 1_455
W1 W5 A2B 84.0(11) . 1_455
W2 W5 A2B 56.3(9) . 1_455
W7 W5 A2B 50.0(8) . 1_455
W4 W5 A2B 88.4(12) 2_665 1_455
W6 W5 A2B 104.3(12) . 1_455
3 W5 2 135(3) 2_665 .
1 W5 2 54.2(15) . .
W5 W5 2 149(3) 2_565 .
2 W5 2 100.3(16) 2_665 .
3 W5 2 103(2) 1_455 .
2 W5 2 119.0(15) 1_455 .
XPA W5 2 63.0(14) . .
XPM W5 2 86.1(11) . .
W3 W5 2 65.6(12) 2_665 .
XPM W5 2 130.6(14) 2_565 .
1 W5 2 156.5(15) 2_565 .
W6 W5 2 113.8(14) 2_565 .
W1 W5 2 69.4(9) 2_665 .
W7 W5 2 72.5(10) . .
W4 W5 2 66.6(11) 2_665 .
W6 W5 2 96.7(11) . .
A2B W5 2 85.1(9) 1_455 .
3 W5 1 97(2) 2_665 2_665
1 W5 1 101.7(19) . 2_665
W5 W5 1 133(3) 2_565 2_665
2 W5 1 52.4(12) 2_665 2_665
3 W5 1 121(2) 1_455 2_665
2 W5 1 163.6(16) 1_455 2_665
XPA W5 1 104.5(17) . 2_665
W3 W5 1 61.6(12) . 2_665
XPM W5 1 127.4(14) . 2_665
XPM W5 1 82.4(11) 2_565 2_665
1 W5 1 109.8(13) 2_565 2_665
W6 W5 1 101.2(13) 2_565 2_665
W1 W5 1 66.8(9) . 2_665
W2 W5 1 73.5(10) . 2_665
W7 W5 1 91.0(11) . 2_665
W4 W5 1 57.6(10) 2_665 2_665
W6 W5 1 101.3(11) . 2_665
A2B W5 1 129.4(12) 1_455 2_665
2 W5 1 48.9(6) . 2_665
A2B W6 3 163(3) 1_465 1_455
3 W6 AP2 132(2) 1_455 1_565
A2B W6 W7 84(2) 1_465 2_565
3 W6 W7 108(3) 1_455 2_565
AP2 W6 W7 110.4(17) 1_565 2_565
A2B W6 W7 85.4(19) 1_465 1_565
3 W6 W7 108(2) 1_455 1_565
AP2 W6 W7 106.3(16) 1_565 1_565
W7 W6 W7 79.0(13) 2_565 1_565
A2B W6 W4 88.5(17) 1_465 1_455
3 W6 W4 91(2) 1_455 1_455
AP2 W6 W4 92.2(14) 1_565 1_455
W7 W6 W4 50.8(13) 2_565 1_455
W7 W6 W4 129.8(17) 1_565 1_455
3 W6 XPA 147(2) 1_455 1_565
AP2 W6 XPA 65.3(13) 1_565 1_565
W7 W6 XPA 82.9(19) 2_565 1_565
W4 W6 XPA 118.4(17) 1_455 1_565
3 W6 A2A 119(2) 1_455 1_565
W7 W6 A2A 119.6(16) 2_565 1_565
W7 W6 A2A 116.1(15) 1_565 1_565
W4 W6 A2A 91.6(13) 1_455 1_565
XPA W6 A2A 77.2(13) 1_565 1_565
A2B W6 XPM 136.0(16) 1_465 .
AP2 W6 XPM 105.1(12) 1_565 .
W7 W6 XPM 129.3(18) 2_565 .
W7 W6 XPM 123.9(18) 1_565 .
W4 W6 XPM 93.6(13) 1_455 .
XPA W6 XPM 146.1(15) 1_565 .
A2A W6 XPM 91.9(10) 1_565 .
A2B W6 W5 162(2) 1_465 2_565
AP2 W6 W5 157.1(17) 1_565 2_565
W7 W6 W5 78.4(18) 2_565 2_565
W7 W6 W5 96.1(17) 1_565 2_565
W4 W6 W5 76.8(15) 1_455 2_565
XPA W6 W5 137.6(18) 1_565 2_565
A2A W6 W5 144.8(15) 1_565 2_565
XPM W6 W5 56.5(11) . 2_565
A2B W6 W4 88.3(17) 1_465 .
3 W6 W4 93(2) 1_455 .
AP2 W6 W4 85.9(13) 1_565 .
W7 W6 W4 127.1(17) 2_565 .
W7 W6 W4 48.2(12) 1_565 .
W4 W6 W4 176(2) 1_455 .
XPA W6 W4 58.0(14) 1_565 .
A2A W6 W4 87.2(12) 1_565 .
XPM W6 W4 89.8(12) . .
W5 W6 W4 106.0(16) 2_565 .
A2B W6 XPA 117.5(18) 1_465 2_565
3 W6 XPA 77(2) 1_455 2_565
AP2 W6 XPA 146.3(16) 1_565 2_565
W7 W6 XPA 70.0(12) 1_565 2_565
W4 W6 XPA 69.2(14) 1_455 2_565
XPA W6 XPA 98.0(15) 1_565 2_565
A2A W6 XPA 155.5(15) 1_565 2_565
XPM W6 XPA 104.1(13) . 2_565
W5 W6 XPA 47.6(12) 2_565 2_565
W4 W6 XPA 110.9(15) . 2_565
A2B W6 2 150.1(16) 1_465 1_455
AP2 W6 2 124.0(12) 1_565 1_455
W7 W6 2 101.6(17) 2_565 1_455
W7 W6 2 124.5(17) 1_565 1_455
W4 W6 2 73.7(12) 1_455 1_455
XPA W6 2 165.9(15) 1_565 1_455
A2A W6 2 111.2(10) 1_565 1_455
W4 W6 2 109.9(13) . 1_455
XPA W6 2 79.0(11) 2_565 1_455
A2B W6 1 147.7(17) 1_465 .
AP2 W6 1 120.4(12) 1_565 .
W7 W6 1 127.8(17) 2_565 .
W7 W6 1 96.8(16) 1_565 .
W4 W6 1 113.4(14) 1_455 .
XPA W6 1 127.7(14) 1_565 .
A2A W6 1 108.9(10) 1_565 .
W5 W6 1 50.0(10) 2_565 .
W4 W6 1 70.2(11) . .
XPA W6 1 93.1(12) 2_565 .
A2B W6 W1 119.9(15) 1_465 1_455
3 W6 W1 52.8(17) 1_455 1_455
AP2 W6 W1 105.5(11) 1_565 1_455
W7 W6 W1 83.1(14) 2_565 1_455
W7 W6 W1 147.3(15) 1_565 1_455
XPA W6 W1 159.1(15) 1_565 1_455
A2A W6 W1 96.5(9) 1_565 1_455
XPM W6 W1 52.7(6) . 1_455
W5 W6 W1 53.4(10) 2_565 1_455
W4 W6 W1 142.4(14) . 1_455
XPA W6 W1 79.4(11) 2_565 1_455
1 W6 W1 73.2(7) . 1_455
A2B W6 W5 164.7(18) 1_465 .
AP2 W6 W5 146.4(15) 1_565 .
W7 W6 W5 103.0(17) 2_565 .
W7 W6 W5 83.0(17) 1_565 .
W4 W6 W5 106.6(15) 1_455 .
XPA W6 W5 123.8(15) 1_565 .
A2A W6 W5 135.3(13) 1_565 .
XPM W6 W5 47.5(9) . .
W4 W6 W5 76.6(13) . .
XPA W6 W5 67.3(12) 2_565 .
W1 W6 W5 74.7(9) 1_455 .
A2B W6 W2 62.4(13) 1_465 1_465
3 W6 W2 124(2) 1_455 1_465
AP2 W6 W2 83.2(11) 1_565 1_465
W7 W6 W2 95.9(14) 1_565 1_465
XPA W6 W2 79.7(13) 1_565 1_465
A2A W6 W2 91.1(10) 1_565 1_465
XPM W6 W2 133.2(12) . 1_465
W5 W6 W2 99.8(13) 2_565 1_465
W4 W6 W2 137.0(15) . 1_465
XPA W6 W2 64.4(11) 2_565 1_465
2 W6 W2 110.7(10) 1_455 1_465
1 W6 W2 148.3(11) . 1_465
W1 W6 W2 80.5(8) 1_455 1_465
W5 W6 W2 128.7(12) . 1_465
A2B W6 1 144.8(16) 1_465 2_565
3 W6 1 50.1(18) 1_455 2_565
AP2 W6 1 167.2(13) 1_565 2_565
W7 W6 1 61.0(15) 2_565 2_565
W7 W6 1 82.1(13) 1_565 2_565
W4 W6 1 75.0(12) 1_455 2_565
XPA W6 1 119.9(14) 1_565 2_565
A2A W6 1 161.8(11) 1_565 2_565
XPM W6 1 76.9(8) . 2_565
W4 W6 1 106.8(13) . 2_565
2 W6 1 53.7(6) 1_455 2_565
1 W6 1 66.9(7) . 2_565
W1 W6 1 65.3(6) 1_455 2_565
W2 W6 1 86.4(8) 1_465 2_565
A2B W6 2 142.9(16) 1_465 2_665
3 W6 2 52.2(18) 1_455 2_665
AP2 W6 2 158.0(13) 1_565 2_665
W7 W6 2 83.2(13) 2_565 2_665
W7 W6 2 58.0(14) 1_565 2_665
W4 W6 2 109.7(13) 1_455 2_665
XPA W6 2 100.7(13) 1_565 2_665
A2A W6 2 156.1(11) 1_565 2_665
XPM W6 2 76.5(8) . 2_665
W4 W6 2 72.1(11) . 2_665
XPA W6 2 48.1(9) 2_565 2_665
2 W6 2 66.9(7) 1_455 2_665
1 W6 2 53.3(6) . 2_665
W1 W6 2 93.0(8) 1_455 2_665
W2 W6 2 112.1(9) 1_465 2_665
A2B W6 A2B 108.0(14) 1_465 2_665
3 W6 A2B 89(2) 1_455 2_665
AP2 W6 A2B 138.5(12) 1_565 2_665
W7 W6 A2B 47.0(9) 2_565 2_665
W4 W6 A2B 92.3(12) 1_455 2_665
XPA W6 A2B 76.3(12) 1_565 2_665
A2A W6 A2B 151.7(11) 1_565 2_665
XPM W6 A2B 115.8(10) . 2_665
W5 W6 A2B 63.1(11) 2_565 2_665
W4 W6 A2B 87.1(11) . 2_665
2 W6 A2B 96.8(8) 1_455 2_665
1 W6 A2B 95.1(8) . 2_665
W1 W6 A2B 104.8(8) 1_455 2_665
W5 W6 A2B 69.7(9) . 2_665
W2 W6 A2B 74.6(8) 1_465 2_665
3 W6 2 160(2) 1_455 1_465
AP2 W6 2 62.4(8) 1_565 1_465
W7 W6 2 52.4(15) 2_565 1_465
W7 W6 2 74.8(15) 1_565 1_465
W4 W6 2 73.8(12) 1_455 1_465
A2A W6 2 74.7(8) 1_565 1_465
XPM W6 2 161.0(11) . 1_465
W5 W6 2 130.8(13) 2_565 1_465
W4 W6 2 102.6(12) . 1_465
XPA W6 2 85.0(11) 2_565 1_465
2 W6 2 147.1(10) 1_455 1_465
1 W6 2 171.5(10) . 1_465
W1 W6 2 114.5(9) 1_455 1_465
W5 W6 2 149.2(11) . 1_465
1 W6 2 112.1(8) 2_565 1_465
2 W6 2 120.7(8) 2_665 1_465
A2B W6 2 79.5(7) 2_665 1_465
W2 W7 W2 104.5(18) 2_655 .
W2 W7 XPA 152(2) 2_655 .
W2 W7 XPA 50(2) . .
W2 W7 W4 66.1(16) 2_655 2_665
W2 W7 W4 78(2) . 2_665
XPA W7 W4 110(3) . 2_665
W2 W7 W7 54(2) 2_655 2_655
W2 W7 W7 50(2) . 2_655
XPA W7 W7 99(3) . 2_655
W4 W7 W7 61(2) 2_665 2_655
W2 W7 W4 80(2) 2_655 1_545
W2 W7 W4 64.4(15) . 1_545
XPA W7 W4 79(2) . 1_545
W4 W7 W4 120.4(17) 2_665 1_545
W7 W7 W4 60(2) 2_655 1_545
W2 W7 W6 107.8(17) 2_655 2_565
W2 W7 W6 118(3) . 2_565
XPA W7 W6 95(3) . 2_565
W4 W7 W6 68.6(17) 2_665 2_565
W7 W7 W6 129(3) 2_655 2_565
W4 W7 W6 170.6(19) 1_545 2_565
W2 W7 W6 118(3) 2_655 1_545
W2 W7 W6 108.4(16) . 1_545
XPA W7 W6 70.5(17) . 1_545
W4 W7 W6 170(2) 2_665 1_545
W7 W7 W6 130(3) 2_655 1_545
W4 W7 W6 70.0(17) 1_545 1_545
W6 W7 W6 101.0(13) 2_565 1_545
W2 W7 A2B 78.4(16) 2_655 2_655
W2 W7 A2B 149(3) . 2_655
XPA W7 A2B 128(2) . 2_655
W4 W7 A2B 74.5(14) 2_665 2_655
W7 W7 A2B 124(2) 2_655 2_655
W4 W7 A2B 145(3) 1_545 2_655
W6 W7 A2B 96.6(15) 1_545 2_655
W2 W7 A2B 149(3) 2_655 1_455
W2 W7 A2B 80.8(16) . 1_455
W4 W7 A2B 144(3) 2_665 1_455
W7 W7 A2B 123(2) 2_655 1_455
W4 W7 A2B 74.7(14) 1_545 1_455
W6 W7 A2B 96.3(15) 2_565 1_455
A2B W7 A2B 113.3(11) 2_655 1_455
W2 W7 XPA 87.2(15) . 2_655
XPA W7 XPA 136.6(18) . 2_655
W4 W7 XPA 56.3(15) 2_665 2_655
W4 W7 XPA 76.3(17) 1_545 2_655
W6 W7 XPA 112.7(15) 2_565 2_655
W6 W7 XPA 131(3) 1_545 2_655
A2B W7 XPA 90.4(14) 2_655 2_655
A2B W7 XPA 151.0(17) 1_455 2_655
W2 W7 W7 128(3) 2_655 2
W2 W7 W7 128(3) . 2
XPA W7 W7 78(2) . 2
W4 W7 W7 121(2) 2_665 2
W7 W7 W7 177(3) 2_655 2
W4 W7 W7 118(2) 1_545 2
W6 W7 W7 52.6(13) 2_565 2
W6 W7 W7 48.4(12) 1_545 2
A2B W7 W7 58.8(10) 2_655 2
A2B W7 W7 54.4(10) 1_455 2
XPA W7 W7 145(3) 2_655 2
W2 W7 W3 121.7(19) . 2_655
XPA W7 W3 156(3) . 2_655
W4 W7 W3 86.3(17) 2_665 2_655
W7 W7 W3 73(3) 2_655 2_655
W4 W7 W3 77(2) 1_545 2_655
W6 W7 W3 107.5(16) 2_565 2_655
W6 W7 W3 96(2) 1_545 2_655
A2B W7 W3 71.8(13) 2_655 2_655
A2B W7 W3 130(2) 1_455 2_655
W7 W7 W3 109(3) 2 2_655
W2 W7 W5 138(2) 2_655 .
W2 W7 W5 66(2) . .
XPA W7 W5 48(2) . .
W4 W7 W5 72(2) 2_665 .
W7 W7 W5 104(4) 2_655 .
W4 W7 W5 124(2) 1_545 .
W6 W7 W5 54.5(15) 2_565 .
W6 W7 W5 103.3(16) 1_545 .
A2B W7 W5 91.1(15) 2_655 .
A2B W7 W5 72.9(14) 1_455 .
XPA W7 W5 125.4(19) 2_655 .
W7 W7 W5 75(2) 2 .
W3 W7 W5 155.3(15) 2_655 .
W2 W7 2 47.8(17) 2_655 2_655
W2 W7 2 147(2) . 2_655
XPA W7 2 150(2) . 2_655
W4 W7 2 99.5(17) 2_665 2_655
W7 W7 2 100(3) 2_655 2_655
W4 W7 2 90(2) 1_545 2_655
W6 W7 2 90.9(14) 2_565 2_655
W6 W7 2 79.2(17) 1_545 2_655
A2B W7 2 54.5(10) 2_655 2_655
A2B W7 2 113.7(16) 1_455 2_655
XPA W7 2 65.7(13) 2_655 2_655
W7 W7 2 82(2) 2 2_655
W5 W7 2 145.3(13) . 2_655
W2 W7 W3 120.3(19) 2_655 .
W4 W7 W3 75(2) 2_665 .
W7 W7 W3 68(3) 2_655 .
W4 W7 W3 83.4(17) 1_545 .
W6 W7 W3 97(2) 2_565 .
W6 W7 W3 108.3(15) 1_545 .
A2B W7 W3 132(2) 2_655 .
A2B W7 W3 74.9(13) 1_455 .
XPA W7 W3 102.4(14) 2_655 .
W7 W7 W3 110(3) 2 .
W3 W7 W3 141.0(10) 2_655 .
2 W7 W3 167.7(13) 2_655 .
W2 W7 1 149(2) 2_655 .
W2 W7 1 48.8(17) . .
W4 W7 1 90(2) 2_665 .
W7 W7 1 97(3) 2_655 .
W4 W7 1 97.6(18) 1_545 .
W6 W7 1 79.0(17) 2_565 .
W6 W7 1 89.2(13) 1_545 .
A2B W7 1 115.4(17) 2_655 .
A2B W7 1 54.7(10) 1_455 .
XPA W7 1 130.9(17) 2_655 .
W7 W7 1 81(2) 2 .
W3 W7 1 170.4(13) 2_655 .
2 W7 1 162.9(11) 2_655 .
W2 W7 3 124.2(19) 2_655 2_665
W2 W7 3 90(3) . 2_665
XPA W7 3 71(2) . 2_665
W4 W7 3 64.5(19) 2_665 2_665
W7 W7 3 116(4) 2_655 2_665
W4 W7 3 150(3) 1_545 2_665
W6 W7 3 107.0(15) 1_545 2_665
A2B W7 3 65.0(12) 2_655 2_665
A2B W7 3 86.4(15) 1_455 2_665
XPA W7 3 120.1(16) 2_655 2_665
W7 W7 3 64.4(19) 2 2_665
W3 W7 3 132.5(14) 2_655 2_665
2 W7 3 119.5(12) 2_655 2_665
W3 W7 3 68.5(16) . 2_665
1 W7 3 52.1(13) . 2_665
W2 W7 XPA 95(2) 2_655 2
W2 W7 XPA 161(3) . 2
XPA W7 XPA 111.9(17) . 2
W4 W7 XPA 107.1(17) 2_665 2
W7 W7 XPA 149(3) 2_655 2
W4 W7 XPA 124(3) 1_545 2
W6 W7 XPA 51.3(12) 2_565 2
W6 W7 XPA 63.9(13) 1_545 2
A2B W7 XPA 84.6(12) 1_455 2
XPA W7 XPA 111.5(19) 2_655 2
W3 W7 XPA 77.6(15) 2_655 2
W5 W7 XPA 97.7(14) . 2
2 W7 XPA 51.6(11) 2_655 2
W3 W7 XPA 140.3(19) . 2
1 W7 XPA 111.9(14) . 2
3 W7 XPA 76.7(13) 2_665 2
W2 W7 3 91(3) 2_655 1_445
W2 W7 3 124.3(19) . 1_445
XPA W7 3 97(2) . 1_445
W4 W7 3 153(2) 2_665 1_445
W7 W7 3 119(4) 2_655 1_445
W4 W7 3 66.7(19) 1_545 1_445
W6 W7 3 106.8(16) 2_565 1_445
A2B W7 3 86.2(15) 2_655 1_445
A2B W7 3 61.9(11) 1_455 1_445
XPA W7 3 105(2) 2_655 1_445
W7 W7 3 60.2(19) 2 1_445
W3 W7 3 68.9(16) 2_655 1_445
W5 W7 3 129.0(14) . 1_445
2 W7 3 53.0(12) 2_655 1_445
W3 W7 3 132.1(13) . 1_445
1 W7 3 116.6(11) . 1_445
3 W7 3 124.6(11) 2_665 1_445
XPA W7 3 57.4(13) 2 1_445
W2 W7 AP2 78.7(14) 2_655 2
W2 W7 AP2 138(3) . 2
XPA W7 AP2 126(2) . 2
W4 W7 AP2 64.4(13) 2_665 2
W7 W7 AP2 117.7(17) 2_655 2
W4 W7 AP2 153(3) 1_545 2
W6 W7 AP2 106.3(12) 1_545 2
A2B W7 AP2 118.5(10) 1_455 2
XPA W7 AP2 87.9(11) 2_655 2
W7 W7 AP2 64.8(9) 2 2
W3 W7 AP2 76.5(11) 2_655 2
W5 W7 AP2 83.8(12) . 2
2 W7 AP2 62.8(7) 2_655 2
W3 W7 AP2 122.1(18) . 2
1 W7 AP2 109.5(14) . 2
3 W7 AP2 57.7(10) 2_665 2
3 W7 AP2 97.2(13) 1_445 2
W2 W7 AP2 137(3) 2_655 .
W2 W7 AP2 78.0(13) . .
W4 W7 AP2 151(3) 2_665 .
W7 W7 AP2 113.8(17) 2_655 .
W4 W7 AP2 62.0(13) 1_545 .
W6 W7 AP2 108.9(13) 2_565 .
A2B W7 AP2 121.7(10) 2_655 .
XPA W7 AP2 138.2(15) 2_655 .
W7 W7 AP2 63.7(9) 2 .
W3 W7 AP2 120.5(18) 2_655 .
W5 W7 AP2 83.4(12) . .
2 W7 AP2 109.4(14) 2_655 .
W3 W7 AP2 76.9(10) . .
1 W7 AP2 62.1(7) . .
3 W7 AP2 99.0(14) 2_665 .
XPA W7 AP2 90.5(11) 2 .
3 W7 AP2 56.3(9) 1_445 .
AP2 W7 AP2 128.5(8) 2 .
AP1 A1A XOA1 173(3) . .
XOA1 A1A A1B 173(2) . 2_666
AP1 A1A O6 84(3) . 1_545
XOA1 A1A O6 94(2) . 1_545
A1B A1A O6 84(3) 2_666 1_545
AP1 A1A O7 80(3) . 1_645
XOA1 A1A O7 104(3) . 1_645
A1B A1A O7 80(3) 2_666 1_645
O6 A1A O7 63.0(17) 1_545 1_645
AP1 A1A O5 82.8(17) . .
XOA1 A1A O5 90.7(14) . .
A1B A1A O5 82.5(14) 2_666 .
O6 A1A O5 58.5(10) 1_545 .
O7 A1A O5 120(2) 1_645 .
AP1 A1A O9 80(3) . 1_655
XOA1 A1A O9 102(2) . 1_655
A1B A1A O9 80(3) 2_666 1_655
O6 A1A O9 164.1(16) 1_545 1_655
O7 A1A O9 112.3(13) 1_645 1_655
O5 A1A O9 120(2) . 1_655
AP1 A1A O4 80(3) . .
XOA1 A1A O4 95(2) . .
A1B A1A O4 80(3) 2_666 .
O6 A1A O4 116.1(13) 1_545 .
O7 A1A O4 160.7(16) 1_645 .
O5 A1A O4 58.2(10) . .
O9 A1A O4 62.8(16) 1_655 .
AP1 A1A O5 79.0(16) . 1_655
XOA1 A1A O5 107.5(15) . 1_655
A1B A1A O5 79.3(14) 2_666 1_655
O6 A1A O5 119(2) 1_545 1_655
O7 A1A O5 56.8(9) 1_645 1_655
O5 A1A O5 161.8(15) . 1_655
O9 A1A O5 56.0(9) 1_655 1_655
O4 A1A O5 118(2) . 1_655
AP1 A1A Si1 95(2) . .
XOA1 A1A Si1 78.3(15) . .
A1B A1A Si1 95(2) 2_666 .
O6 A1A Si1 90.1(11) 1_545 .
O7 A1A Si1 153(2) 1_645 .
O9 A1A Si1 93(2) 1_655 .
O5 A1A Si1 149(3) 1_655 .
AP1 A1A Si2 96(2) . .
XOA1 A1A Si2 78.8(15) . .
A1B A1A Si2 96(2) 2_666 .
O7 A1A Si2 93(2) 1_645 .
O9 A1A Si2 153(2) 1_655 .
O4 A1A Si2 90.0(11) . .
O5 A1A Si2 150(3) 1_655 .
Si1 A1A Si2 60.3(7) . .
AP1 A1A Si2 93(2) . 1_655
XOA1 A1A Si2 93.8(17) . 1_655
A1B A1A Si2 93(2) 2_666 1_655
O6 A1A Si2 93(2) 1_545 1_655
O5 A1A Si2 151(3) . 1_655
O9 A1A Si2 86.6(10) 1_655 1_655
O4 A1A Si2 149(2) . 1_655
Si1 A1A Si2 171.8(14) . 1_655
Si2 A1A Si2 121(2) . 1_655
AP1 A1B O7 123(5) 2_666 .
A1A A1B O7 123(3) 2_666 .
AP1 A1B O4 125(5) 2_666 .
A1A A1B O4 125(3) 2_666 .
O7 A1B O4 112(2) . .
AP1 A1B O6 121(5) 2_666 .
A1A A1B O6 121(3) 2_666 .
O7 A1B O6 73(2) . .
O4 A1B O6 71.5(12) . .
AP1 A1B O9 128(5) 2_666 .
A1A A1B O9 129(3) 2_666 .
O7 A1B O9 72.1(13) . .
O4 A1B O9 69.8(19) . .
O6 A1B O9 110.6(19) . .
AP1 A1B Si2 132(6) 2_666 1_565
A1A A1B Si2 131(4) 2_666 1_565
O4 A1B Si2 91.7(16) . 1_565
O9 A1B Si2 91.5(16) . 1_565
AP1 A1B Si1 135(6) 2_666 .
A1A A1B Si1 135(4) 2_666 .
O7 A1B Si1 93.5(16) . .
O6 A1B Si1 92.5(15) . .
Si2 A1B Si1 93.4(14) 1_565 .
AP1 A1B MH2A 113(3) 2_666 1_455
A1A A1B MH2A 113.5(19) 2_666 1_455
O4 A1B MH2A 110(2) . 1_455
O6 A1B MH2A 109(2) . 1_455
Si2 A1B MH2A 74.7(17) 1_565 1_455
Si1 A1B MH2A 76.5(18) . 1_455
AP1 A1B MH2A 109(3) 2_666 .
A1A A1B MH2A 108.9(18) 2_666 .
O7 A1B MH2A 111(2) . .
O9 A1B MH2A 109(2) . .
Si2 A1B MH2A 75.2(17) 1_565 .
Si1 A1B MH2A 76.1(17) . .
MH2A A1B MH2A 138(2) 1_455 .
AP1 A1B O6 53(4) 2_666 2_676
A1A A1B O6 53(2) 2_666 2_676
O7 A1B O6 99(3) . 2_676
O4 A1B O6 118.4(15) . 2_676
O6 A1B O6 69.2(17) . 2_676
O9 A1B O6 170(3) . 2_676
Si2 A1B O6 83(2) 1_565 2_676
Si1 A1B O6 153.5(14) . 2_676
MH2A A1B O6 127(3) 1_455 2_676
MH2A A1B O6 77.6(16) . 2_676
AP1 A1B O7 57(4) 2_666 2_576
A1A A1B O7 57(2) 2_666 2_576
O7 A1B O7 67.0(18) . 2_576
O4 A1B O7 168(3) . 2_576
O6 A1B O7 97(3) . 2_576
O9 A1B O7 119.9(15) . 2_576
Si2 A1B O7 81(2) 1_565 2_576
Si1 A1B O7 154.2(14) . 2_576
MH2A A1B O7 77.7(17) 1_455 2_576
MH2A A1B O7 126(3) . 2_576
O6 A1B O7 51.1(11) 2_676 2_576
AP2 A2A O14 108.1(10) . 1_445
A2B A2A O14 110.7(9) 1_455 1_445
AP2 A2A XOA2 161.4(12) . .
A2B A2A XOA2 156.9(9) 1_455 .
O14 A2A XOA2 90.2(5) 1_445 .
AP2 A2A O11 106.5(10) . 1_545
A2B A2A O11 113.6(9) 1_455 1_545
O14 A2A O11 68.0(4) 1_445 1_545
XOA2 A2A O11 82.8(5) . 1_545
AP2 A2A O3 84.0(10) . 1_455
A2B A2A O3 76.9(8) 1_455 1_455
O14 A2A O3 114.4(4) 1_445 1_455
XOA2 A2A O3 85.6(5) . 1_455
O11 A2A O3 168.2(7) 1_545 1_455
AP2 A2A O13 82.5(10) . .
A2B A2A O13 79.4(8) 1_455 .
O14 A2A O13 168.4(6) 1_445 .
XOA2 A2A O13 78.9(5) . .
O11 A2A O13 114.1(4) 1_545 .
O3 A2A O13 61.1(4) 1_455 .
O14 A2A W6 79.0(8) 1_445 1_545
XOA2 A2A W6 162.6(9) . 1_545
O11 A2A W6 80.5(7) 1_545 1_545
O3 A2A W6 111.2(8) 1_455 1_545
O13 A2A W6 112.5(8) . 1_545
AP2 A2A O2 94.1(8) . 1_455
A2B A2A O2 90.0(8) 1_455 1_455
O14 A2A O2 57.7(3) 1_445 1_455
XOA2 A2A O2 93.3(4) . 1_455
O11 A2A O2 125.5(5) 1_545 1_455
O3 A2A O2 57.4(3) 1_455 1_455
O13 A2A O2 118.3(5) . 1_455
W6 A2A O2 92.4(7) 1_545 1_455
AP2 A2A O2 92.5(8) . .
A2B A2A O2 95.9(8) 1_455 .
O14 A2A O2 125.9(5) 1_445 .
XOA2 A2A O2 78.5(4) . .
O11 A2A O2 58.2(3) 1_545 .
O3 A2A O2 117.0(5) 1_455 .
O13 A2A O2 56.2(3) . .
W6 A2A O2 96.7(7) 1_545 .
O2 A2A O2 170.7(6) 1_455 .
AP2 A2A Si3 110.5(8) . 1_545
A2B A2A Si3 116.2(8) 1_455 1_545
O14 A2A Si3 95.5(4) 1_445 1_545
XOA2 A2A Si3 69.5(3) . 1_545
O3 A2A Si3 141.2(5) 1_455 1_545
O13 A2A Si3 84.6(3) . 1_545
W6 A2A Si3 97.8(7) 1_545 1_545
O2 A2A Si3 148.9(5) 1_455 1_545
AP2 A2A Si3 111.6(8) . 1_445
A2B A2A Si3 110.3(8) 1_455 1_445
XOA2 A2A Si3 82.8(4) . 1_445
O11 A2A Si3 95.5(4) 1_545 1_445
O3 A2A Si3 85.2(3) 1_455 1_445
O13 A2A Si3 142.5(5) . 1_445
W6 A2A Si3 93.9(7) 1_545 1_445
O2 A2A Si3 149.3(5) . 1_445
Si3 A2A Si3 118.9(4) 1_545 1_445
AP2 A2B W6 91.7(17) 1_655 1_645
AP2 A2B XPA 126(2) 1_655 1_655
W6 A2B XPA 98(2) 1_645 1_655
W6 A2B A2A 96.5(14) 1_645 1_655
XPA A2B A2A 128(2) 1_655 1_655
AP2 A2B 2 135.3(16) 1_655 .
W6 A2B 2 128.2(16) 1_645 .
XPA A2B 2 73.6(16) 1_655 .
A2A A2B 2 129.7(11) 1_655 .
AP2 A2B W7 137.6(19) 1_655 2_655
W6 A2B W7 58.9(17) 1_645 2_655
XPA A2B W7 90.2(19) 1_655 2_655
A2A A2B W7 138.8(15) 1_655 2_655
2 A2B W7 70.0(15) . 2_655
AP2 A2B O3 69.1(12) 1_655 .
W6 A2B O3 145.2(15) 1_645 .
XPA A2B O3 117.3(17) 1_655 .
A2A A2B O3 63.4(8) 1_655 .
2 A2B O3 66.5(6) . .
W7 A2B O3 116.9(12) 2_655 .
AP2 A2B 1 127.4(16) 1_655 1_655
W6 A2B 1 127.9(15) 1_645 1_655
A2A A2B 1 125.2(12) 1_655 1_655
2 A2B 1 45.8(6) . 1_655
W7 A2B 1 94.9(14) 2_655 1_655
O3 A2B 1 85.8(7) . 1_655
AP2 A2B O13 64.3(12) 1_655 1_655
W6 A2B O13 142.2(16) 1_645 1_655
XPA A2B O13 77.3(16) 1_655 1_655
A2A A2B O13 61.7(8) 1_655 1_655
2 A2B O13 86.8(7) . 1_655
W7 A2B O13 156.1(16) 2_655 1_655
O3 A2B O13 54.8(5) . 1_655
1 A2B O13 63.5(6) 1_655 1_655
AP2 A2B W7 127.2(18) 1_655 1_655
W6 A2B W7 60.0(17) 1_645 1_655
A2A A2B W7 132.5(14) 1_655 1_655
2 A2B W7 93.6(14) . 1_655
W7 A2B W7 66.7(11) 2_655 1_655
O3 A2B W7 154.3(15) . 1_655
1 A2B W7 68.5(14) 1_655 1_655
O13 A2B W7 110.5(11) 1_655 1_655
AP2 A2B XPM 115.5(15) 1_655 1_655
W6 A2B XPM 152.5(16) 1_645 1_655
XPA A2B XPM 63.6(15) 1_655 1_655
A2A A2B XPM 110.8(10) 1_655 1_655
W7 A2B XPM 99.3(15) 2_655 1_655
O3 A2B XPM 57.2(5) . 1_655
O13 A2B XPM 56.8(5) 1_655 1_655
W7 A2B XPM 97.4(14) 1_655 1_655
AP2 A2B W2 127.8(16) 1_655 .
W6 A2B W2 87.5(15) 1_645 .
XPA A2B W2 105.7(19) 1_655 .
A2A A2B W2 124.9(11) 1_655 .
2 A2B W2 49.5(7) . .
O3 A2B W2 82.8(8) . .
1 A2B W2 91.3(9) 1_655 .
O13 A2B W2 130.2(9) 1_655 .
W7 A2B W2 96.7(11) 1_655 .
XPM A2B W2 79.5(8) 1_655 .
MH2 MH2A O7 91(4) . 1_655
MH2B MH2A O7 90(3) . 1_655
MH2 MH2A O9 81(4) . 1_655
MH2B MH2A O9 77(3) . 1_655
O7 MH2A O9 89.7(11) 1_655 1_655
MH2 MH2A O6 82(4) . .
MH2B MH2A O6 87(3) . .
O7 MH2A O6 92(3) 1_655 .
O9 MH2A O6 164(2) 1_655 .
MH2 MH2A O4 78(3) . .
MH2B MH2A O4 79(3) . .
O7 MH2A O4 169(2) 1_655 .
O9 MH2A O4 91(3) 1_655 .
O6 MH2A O4 84.4(11) . .
O7 MH2A XOM2 87.6(16) 1_655 .
O9 MH2A XOM2 79.5(15) 1_655 .
O6 MH2A XOM2 84.2(16) . .
O4 MH2A XOM2 81.5(15) . .
MH2 MH2A A1B 116(3) . 1_655
MH2B MH2A A1B 112(2) . 1_655
O7 MH2A A1B 51.6(17) 1_655 1_655
O9 MH2A A1B 54.2(17) 1_655 1_655
O6 MH2A A1B 137(3) . 1_655
O4 MH2A A1B 136(3) . 1_655
XOM2 MH2A A1B 112.5(14) . 1_655
MH2 MH2A A1B 106(3) . .
MH2B MH2A A1B 110(2) . .
O7 MH2A A1B 135(3) 1_655 .
O9 MH2A A1B 133(3) 1_655 .
O6 MH2A A1B 51.7(16) . .
O4 MH2A A1B 48.0(16) . .
XOM2 MH2A A1B 109.8(15) . .
A1B MH2A A1B 138(2) 1_655 .
MH2 MH2A AP1 131(2) . 2_766
MH2B MH2A AP1 126.9(18) . 2_766
O7 MH2A AP1 58.6(10) 1_655 2_766
O9 MH2A AP1 62.7(9) 1_655 2_766
O6 MH2A AP1 131(2) . 2_766
O4 MH2A AP1 131(2) . 2_766
XOM2 MH2A AP1 127.3(10) . 2_766
A1B MH2A AP1 122.8(16) . 2_766
MH2 MH2A AP1 121(2) . 2_666
MH2B MH2A AP1 124.3(19) . 2_666
O7 MH2A AP1 130(2) 1_655 2_666
O9 MH2A AP1 130(2) 1_655 2_666
O6 MH2A AP1 59.2(8) . 2_666
O4 MH2A AP1 56.7(8) . 2_666
XOM2 MH2A AP1 124.5(11) . 2_666
A1B MH2A AP1 122.8(16) 1_655 2_666
AP1 MH2A AP1 108.1(11) 2_766 2_666
MH2 MH2A A1A 84(5) . 1_565
MH2B MH2A A1A 86(3) . 1_565
O7 MH2A A1A 47.7(15) 1_655 1_565
O9 MH2A A1A 134.3(17) 1_655 1_565
O4 MH2A A1A 127.4(17) . 1_565
XOM2 MH2A A1A 82.5(16) . 1_565
A1B MH2A A1A 97(2) 1_655 1_565
A1B MH2A A1A 93(2) . 1_565
AP1 MH2A A1A 98.0(14) 2_766 1_565
AP1 MH2A A1A 94.8(13) 2_666 1_565
MH2 MH2B XOM2 167(7) . .
XOM2 MH2B MH2A 170(5) . .
MH2 MH2B O9 68(3) . 1_655
XOM2 MH2B O9 124(3) . 1_655
MH2A MH2B O9 63(2) . 1_655
MH2 MH2B O4 61(3) . .
XOM2 MH2B O4 124(3) . .
MH2A MH2B O4 62(2) . .
O9 MH2B O4 80.5(16) 1_655 .
MH2 MH2B O7 53(3) . 1_655
XOM2 MH2B O7 121(3) . 1_655
MH2A MH2B O7 52(2) . 1_655
O9 MH2B O7 73.4(12) 1_655 1_655
O4 MH2B O7 114(2) . 1_655
MH2 MH2B O6 51(3) . .
XOM2 MH2B O6 117(3) . .
MH2A MH2B O6 56(2) . .
O9 MH2B O6 119(2) 1_655 .
O4 MH2B O6 70.8(12) . .
O7 MH2B O6 71.0(15) 1_655 .
MH2 MH2B MO4 149(4) . .
MH2A MH2B MO4 145(3) . .
O9 MH2B MO4 83.0(14) 1_655 .
O4 MH2B MO4 105.7(18) . .
O7 MH2B MO4 129.0(13) 1_655 .
O6 MH2B MO4 155.9(16) . .
MH2 MH2B MO2 134(3) . .
MH2A MH2B MO2 139(2) . .
O9 MH2B MO2 145(2) 1_655 .
O4 MH2B MO2 88.8(11) . .
O7 MH2B MO2 140.8(19) 1_655 .
O6 MH2B MO2 88.6(10) . .
MO4 MH2B MO2 67.4(10) . .
MH2 MH2B MO3 130(5) . .
MH2A MH2B MO3 131(3) . .
O9 MH2B MO3 125.4(13) 1_655 .
O4 MH2B MO3 153.5(15) . .
O7 MH2B MO3 82.6(13) 1_655 .
O6 MH2B MO3 97.2(15) . .
MO4 MH2B MO3 75.3(11) . .
MO2 MH2B MO3 66.8(9) . .
MH2 MH2B A1A 87(4) . .
XOM2 MH2B A1A 106(3) . .
MH2A MH2B A1A 84(3) . .
O9 MH2B A1A 48.8(11) 1_655 .
O4 MH2B A1A 49.8(11) . .
O7 MH2B A1A 119.8(16) 1_655 .
O6 MH2B A1A 119.6(16) . .
MO4 MH2B A1A 65.6(11) . .
MO2 MH2B A1A 99.3(13) . .
MO3 MH2B A1A 140.9(17) . .
MH2 MH2B A1B 51(2) . 1_655
XOM2 MH2B A1B 134(2) . 1_655
O4 MH2B A1B 97.5(17) . 1_655
O6 MH2B A1B 94.0(17) . 1_655
MO4 MH2B A1B 110.0(14) . 1_655
MO2 MH2B A1B 173.7(16) . 1_655
MO3 MH2B A1B 107.2(14) . 1_655
A1A MH2B A1B 84.4(16) . 1_655
W5 1 XPM 111.2(19) . .
W5 1 W3 100(2) . .
XPM 1 W3 143.1(18) . .
W5 1 XPA 98(2) . .
XPM 1 XPA 113(2) . .
W3 1 XPA 80(2) . .
W5 1 3 70(2) . 1_455
XPM 1 3 47.7(16) . 1_455
W3 1 3 137(2) . 1_455
XPA 1 3 142(2) . 1_455
W5 1 W1 112.2(19) . .
XPM 1 W1 105.2(12) . .
XPA 1 W1 117.2(19) . .
3 1 W1 100.9(17) 1_455 .
W5 1 2 77.0(18) . 1_455
W3 1 2 171.7(17) . 1_455
XPA 1 2 92.9(18) . 1_455
3 1 2 49.5(15) 1_455 1_455
W1 1 2 145.6(11) . 1_455
W5 1 W2 92.8(18) . .
XPM 1 W2 146.6(13) . .
3 1 W2 162.4(18) 1_455 .
W1 1 W2 85.3(10) . .
2 1 W2 128.4(10) 1_455 .
XPM 1 W5 71.3(12) . 2_565
W3 1 W5 136.9(17) . 2_565
XPA 1 W5 114.5(19) . 2_565
W1 1 W5 124.1(13) . 2_565
W2 1 W5 128.8(13) . 2_565
W5 1 A2B 110.1(18) . 1_455
XPM 1 A2B 77.4(10) . 1_455
W3 1 A2B 109.9(15) . 1_455
3 1 A2B 112.7(16) 1_455 1_455
W1 1 A2B 132.8(11) . 1_455
2 1 A2B 64.5(7) 1_455 1_455
W2 1 A2B 72.6(8) . 1_455
W5 1 A2B 101.8(11) 2_565 1_455
XPM 1 3 109.5(13) . 2_665
W3 1 3 105.6(16) . 2_665
XPA 1 3 86.3(19) . 2_665
3 1 3 74.5(19) 1_455 2_665
W1 1 3 124.7(12) . 2_665
2 1 3 70.0(11) 1_455 2_665
W2 1 3 88.3(12) . 2_665
A2B 1 3 96.4(11) 1_455 2_665
W5 1 O13 168.1(18) . .
XPM 1 O13 65.6(8) . .
W3 1 O13 87.0(14) . .
XPA 1 O13 74.2(16) . .
3 1 O13 111.3(16) 1_455 .
W1 1 O13 79.5(8) . .
2 1 O13 94.5(8) 1_455 .
W2 1 O13 86.0(8) . .
W5 1 O13 135.4(11) 2_565 .
A2B 1 O13 58.3(6) 1_455 .
3 1 O13 154.6(11) 2_665 .
W3 2 XPM 141.4(18) . 1_655
W3 2 3 129(2) . .
XPM 2 3 50.3(17) 1_655 .
W3 2 W5 101(2) . 2_665
XPM 2 W5 98.6(16) 1_655 2_665
3 2 W5 50(2) . 2_665
XPM 2 W1 102.5(11) 1_655 .
3 2 W1 92.5(17) . .
W5 2 W1 94.5(15) 2_665 .
W3 2 1 175.0(18) . 1_655
3 2 1 54.6(16) . 1_655
W5 2 1 79.0(15) 2_665 1_655
W1 2 1 141.9(11) . 1_655
W3 2 W5 139(2) . 1_655
XPM 2 W5 75.9(12) 1_655 1_655
3 2 W5 53.6(18) . 1_655
W5 2 W5 46(2) 2_665 1_655
W1 2 W5 138.1(13) . 1_655
W3 2 W2 45.3(16) . .
XPM 2 W2 147.5(13) 1_655 .
3 2 W2 161.5(19) . .
W5 2 W2 111.7(16) 2_665 .
W1 2 W2 87.3(10) . .
1 2 W2 130.2(11) 1_655 .
W5 2 W2 116.9(13) 1_655 .
W3 2 A2B 107.7(16) . .
XPM 2 A2B 80.9(10) 1_655 .
3 2 A2B 122.7(18) . .
W5 2 A2B 134.2(15) 2_665 .
W1 2 A2B 130.6(10) . .
1 2 A2B 69.7(8) 1_655 .
W5 2 A2B 91.0(12) 1_655 .
W2 2 A2B 69.6(9) . .
W3 2 XPA 139.4(19) . 1_655
XPM 2 XPA 68.1(12) 1_655 1_655
3 2 XPA 90.9(18) . 1_655
W5 2 XPA 99.6(17) 2_665 1_655
W1 2 XPA 163.9(13) . 1_655
W5 2 XPA 54.2(13) 1_655 1_655
W2 2 XPA 94.4(12) . 1_655
W3 2 3 110.5(18) . 2_765
XPM 2 3 105.4(12) 1_655 2_765
3 2 3 74(2) . 2_765
W1 2 3 127.8(12) . 2_765
1 2 3 66.1(11) 1_655 2_765
W2 2 3 91.9(12) . 2_765
A2B 2 3 97.0(11) . 2_765
XPA 2 3 68.1(13) 1_655 2_765
W3 2 O3 88.5(15) . .
XPM 2 O3 64.0(7) 1_655 .
3 2 O3 110.2(17) . .
W5 2 O3 159.4(15) 2_665 .
W1 2 O3 79.6(7) . .
1 2 O3 93.4(8) 1_655 .
W5 2 O3 131.2(12) 1_655 .
W2 2 O3 88.0(8) . .
A2B 2 O3 57.4(6) . .
XPA 2 O3 84.5(10) 1_655 .
3 2 O3 152.6(11) 2_765 .
XPM 3 W5 122(4) 1_655 2_665
XPM 3 W6 119(3) 1_655 1_655
W5 3 W6 115(3) 2_665 1_655
XPM 3 2 57.2(18) 1_655 .
W5 3 2 68(2) 2_665 .
W6 3 2 143(3) 1_655 .
XPM 3 1 53.2(17) 1_655 1_655
W5 3 1 100(3) 2_665 1_655
W6 3 1 134(3) 1_655 1_655
2 3 1 75.8(19) . 1_655
XPM 3 W5 95(3) 1_655 1_655
W5 3 W5 58(3) 2_665 1_655
W6 3 W5 134(3) 1_655 1_655
2 3 W5 80(2) . 1_655
1 3 W5 46.7(17) 1_655 1_655
XPM 3 W1 77.3(19) 1_655 .
W5 3 W1 78(2) 2_665 .
W6 3 W1 97(2) 1_655 .
2 3 W1 46.9(12) . .
1 3 W1 120(2) 1_655 .
W5 3 W1 122(2) 1_655 .
XPM 3 W3 73(2) 1_655 .
W5 3 W3 61(2) 2_665 .
W6 3 W3 123(2) 1_655 .
1 3 W3 99(2) 1_655 .
W5 3 W3 95(2) 1_655 .
XPM 3 W1 68.8(18) 1_655 1_655
W5 3 W1 126(3) 2_665 1_655
W6 3 W1 94(2) 1_655 1_655
2 3 W1 114(2) . 1_655
W5 3 W1 68.7(18) 1_655 1_655
W1 3 W1 145.5(19) . 1_655
W3 3 W1 136.7(18) . 1_655
XPM 3 1 136(3) 1_655 2_665
W6 3 1 104(2) 1_655 2_665
2 3 1 81.3(18) . 2_665
1 3 1 105.5(19) 1_655 2_665
W5 3 1 60.1(17) 1_655 2_665
W1 3 1 85.8(14) . 2_665
W3 3 1 73.1(13) . 2_665
W1 3 1 123.1(16) 1_655 2_665
XPM 3 2 130(3) 1_655 2_765
W5 3 2 52(2) 2_665 2_765
W6 3 2 101(2) 1_655 2_765
2 3 2 106(2) . 2_765
1 3 2 77.3(16) 1_655 2_765
W1 3 2 129.1(17) . 2_765
W3 3 2 110.3(16) . 2_765
W1 3 2 79.9(12) 1_655 2_765
XPM 3 3 109(3) 1_655 2_765
W6 3 3 131(3) 1_655 2_765
2 3 3 73(2) . 2_765
1 3 3 69.0(18) 1_655 2_765
W1 3 3 104(2) . 2_765
W3 3 3 79.4(19) . 2_765
W1 3 3 93(2) 1_655 2_765

loop_
_geom_bond_atom_site_label_1
_geom_bond_atom_site_label_2
_geom_bond_distance
_geom_bond_site_symmetry_2
MO1 XOA1 1.872(7) .
MO1 O8 2.006(10) .
MO1 O1 2.011(11) 1_545
MO1 O12 2.017(11) .
MO1 XOA2 2.027(7) .
MO1 O10 2.042(10) 1_545
MO1 MO4 3.172(5) .
MO1 MO3 3.191(5) 1_545
MO1 MO4 3.261(5) 1_455
MO1 MO3 3.271(5) 1_445
MO1 A1A 3.41(4) .
MO2 XOM1 2.266(9) .
MO2 XOM2 2.319(8) .
MO2 O12 2.441(12) .
MO2 O1 2.527(12) .
MO2 O8 2.553(12) .
MO2 O10 2.567(12) .
MO2 MH2B 2.97(4) .
MO2 MO4 3.244(7) 1_455
MO2 MO3 3.252(7) 1_455
MO2 MO4 3.286(7) .
MO2 MO3 3.309(7) .
MO2 Si4 3.460(8) .
MO3 XOA2 2.242(11) 1_665
MO3 O10 2.263(12) 1_655
MO3 XOM1 2.335(13) 1_655
MO3 O1 2.337(12) .
MO3 XOM2 2.376(12) .
MO3 XOA1 2.424(12) 1_565
MO3 MH2B 3.04(4) .
MO3 MO1 3.191(5) 1_565
MO3 MO2 3.252(7) 1_655
MO3 MO1 3.271(5) 1_665
MO3 Si3 3.342(7) .
MO4 O12 2.139(13) .
MO4 O8 2.248(12) 1_655
MO4 XOA2 2.303(11) 1_655
MO4 XOM1 2.303(12) 1_655
MO4 XOM2 2.347(12) .
MO4 XOA1 2.406(11) .
MO4 MH2B 2.95(5) .
MO4 MO2 3.244(7) 1_655
MO4 MO1 3.261(5) 1_655
MO4 Si4 3.293(8) .
MH1 XOM1 1.824(8) .
MH1 O3 1.940(11) 1_455
MH1 O11 1.963(7) .
MH1 O13 1.980(11) .
MH1 O14 2.010(10) 1_455
MH1 XPM 2.240(9) .
MH1 1 3.387(18) .
MH1 2 3.419(18) 1_455
MH1 3 3.46(5) 1_455
MH1 A2A 3.494(12) 1_565
MH2 MH2B 0.70(5) .
MH2 MH2A 0.74(4) .
MH2 XOM2 1.661(7) .
MH2 O4 1.988(9) .
MH2 O7 1.989(11) 1_655
MH2 O9 1.993(10) 1_655
MH2 O6 2.000(9) .
MH2 A1B 3.24(4) 1_655
MH2 A1B 3.26(4) .
Si1 O8 1.576(8) .
Si1 O9 1.602(11) .
Si1 O4 1.6299(10) .
Si1 O5 1.6804(10) .
Si1 A1B 2.82(7) .
Si1 A1A 3.08(5) .
Si1 A1A 3.20(5) 1_455
Si1 MO4 3.364(7) 1_455
Si1 AP1 3.433(4) .
Si1 AP1 3.473(4) 1_455
Si2 O6 1.606(8) 1_545
Si2 O10 1.618(10) 1_545
Si2 O7 1.636(12) 1_545
Si2 O5 1.677(5) .
Si2 A1B 2.73(7) 1_545
Si2 A1A 3.08(5) .
Si2 A1A 3.16(5) 1_455
Si2 AP1 3.411(4) 2_656
Si2 MO3 3.422(7) 1_445
Si2 AP1 3.458(4) .
Si2 AP1 3.460(4) 1_455
Si3 O1 1.567(12) .
Si3 O11 1.5798(10) .
Si3 O14 1.585(10) .
Si3 O2 1.6148(10) 1_565
Si3 A2A 3.132(11) 1_565
Si3 A2A 3.168(11) 1_665
Si4 O3 1.593(9) .
Si4 O13 1.635(10) .
Si4 O2 1.647(6) .
Si4 O12 1.664(12) .
Si4 A2A 3.232(11) 1_655
Si4 A2A 3.311(11) .
Si4 AP2 3.449(6) 1_655
AP1 A1B 0.92(5) 2_666
AP1 A1A 1.26(4) .
AP1 O6 2.713(10) 1_545
AP1 O7 2.762(11) 1_645
AP1 O9 2.777(10) 1_655
AP1 O4 2.813(11) .
AP1 O5 2.824(6) .
AP1 O7 2.827(11) 2_666
AP1 O4 2.841(12) 2_666
AP1 O5 2.849(6) 1_655
AP1 O6 2.925(11) 2_666
AP1 O9 2.975(11) 2_666
AP2 A2A 0.845(11) .
AP2 A2B 1.05(3) 1_455
AP2 W6 2.04(3) 1_545
AP2 XPA 2.61(5) .
AP2 O13 2.663(13) .
AP2 O3 2.686(15) 1_455
AP2 O14 2.886(13) 1_445
AP2 O2 2.893(8) 1_455
AP2 O2 2.900(8) .
AP2 O11 2.940(12) 1_545
AP2 XOA2 3.330(8) .
AP2 W4 3.34(4) 1_545
O1 MO1 2.011(11) 1_565
O2 Si3 1.6148(10) 1_545
O2 A2A 2.707(12) 1_655
O2 A2A 2.737(12) .
O2 AP2 2.893(8) 1_655
O2 A2B 3.30(2) .
O3 MH1 1.940(11) 1_655
O3 A2A 2.639(18) 1_655
O3 AP2 2.686(15) 1_655
O3 A2B 2.88(3) .
O3 2 3.13(2) .
O4 MH2A 2.01(5) .
O4 MH2B 2.23(4) .
O4 A1B 2.22(6) .
O4 A1A 2.74(6) .
O4 AP1 2.841(12) 2_666
O4 A1B 3.20(7) 2_666
O5 A1A 2.69(4) .
O5 A1A 2.81(4) 1_455
O5 AP1 2.849(6) 1_455
O5 A1B 3.22(4) 2_566
O5 A1B 3.23(4) 2_666
O6 Si2 1.606(8) 1_565
O6 MH2A 1.96(5) .
O6 A1B 2.34(6) .
O6 MH2B 2.36(5) .
O6 A1A 2.53(6) 1_565
O6 AP1 2.713(10) 1_565
O6 AP1 2.925(11) 2_666
O6 A1B 3.16(7) 2_676
O7 Si2 1.636(12) 1_565
O7 MH2A 1.83(5) 1_455
O7 MH2 1.989(11) 1_455
O7 A1B 2.23(6) .
O7 MH2B 2.33(5) 1_455
O7 A1A 2.67(6) 1_465
O7 AP1 2.762(11) 1_465
O7 AP1 2.827(11) 2_666
O7 A1B 3.16(7) 2_576
O8 MO4 2.248(12) 1_455
O9 MH2A 1.97(5) 1_455
O9 MH2 1.993(10) 1_455
O9 MH2B 2.15(4) 1_455
O9 A1B 2.32(6) .
O9 A1A 2.70(6) 1_455
O9 AP1 2.777(10) 1_455
O9 AP1 2.975(10) 2_666
O9 A1B 3.17(6) 2_566
O10 Si2 1.618(10) 1_565
O10 MO1 2.042(10) 1_565
O10 MO3 2.263(12) 1_455
O11 A2A 2.586(15) 1_565
O11 AP2 2.940(12) 1_565
O13 A2A 2.638(16) .
O13 A2B 2.95(3) 1_455
O13 1 3.10(2) .
O14 MH1 2.010(10) 1_655
O14 A2A 2.508(15) 1_665
O14 AP2 2.886(13) 1_665
XOM1 MO4 2.303(12) 1_455
XOM1 MO3 2.335(13) 1_455
XOM2 MH2B 0.98(5) .
XOM2 MH2A 2.40(4) .
XOA1 A1A 1.83(4) .
XOA1 MO3 2.424(12) 1_545
XOA1 XOA2 3.141(9) 1_655
XOA2 MO3 2.242(11) 1_445
XOA2 MO4 2.303(11) 1_455
XOA2 A2A 2.518(14) .
XOA2 XOA1 3.141(9) 1_455
XPM 3 1.43(5) 1_455
XPM 1 1.54(2) .
XPM 2 1.56(2) 1_455
XPM W5 2.54(4) .
XPM W5 2.58(4) 2_565
XPM W6 2.71(3) .
XPM XPA 2.74(5) .
XPM W1 2.772(18) 1_455
XPM W1 2.791(18) .
XPM W3 2.88(4) 1_455
XPM A2B 3.01(3) 1_455
XPM W3 3.08(4) .
XPA W2 1.59(5) .
XPA 1 1.74(5) .
XPA A2B 1.85(5) 1_455
XPA W7 1.93(7) .
XPA W3 2.20(6) .
XPA W5 2.47(6) .
XPA W4 2.66(6) 1_545
XPA W6 2.68(5) 1_545
XPA 2 2.91(5) 1_455
XPA W1 3.15(5) .
XPA W7 3.15(6) 2_655
XPA W6 3.26(5) 2_565
XPA 3 3.34(6) 2_665
XPA A2A 3.35(5) .
XPA W4 3.39(6) 2_665
XPA W7 3.41(6) 2
XPA 3 3.43(6) 1_455
XPA 2 3.48(5) .
W1 W3 1.35(4) .
W1 1 1.96(2) .
W1 2 1.98(2) .
W1 W4 2.23(4) .
W1 3 2.71(5) .
W1 XPM 2.772(18) 1_655
W1 W5 2.81(4) 2_665
W1 W5 2.91(4) .
W1 3 2.97(5) 1_455
W1 W2 3.09(3) .
W1 W6 3.38(3) 1_655
W1 W3 3.45(4) 2_665
W2 W3 1.77(4) .
W2 W7 1.74(5) 2_655
W2 W7 1.83(5) .
W2 W4 2.18(4) 1_545
W2 2 2.46(3) .
W2 1 2.55(3) .
W2 W4 2.56(5) 2_665
W2 W2 2.83(5) 2_655
W2 A2B 3.04(4) .
W2 W5 3.04(5) .
W2 A2B 3.27(3) 1_455
W2 W6 3.43(4) 1_645
W3 2 1.50(4) .
W3 1 1.70(4) .
W3 W5 2.49(5) .
W3 W5 2.58(5) 2_665
W3 XPM 2.88(4) 1_655
W3 3 2.94(6) .
W3 W3 3.19(7) 2_665
W3 W7 3.23(7) 2_655
W3 W7 3.33(7) .
W3 3 3.34(6) 1_455
W3 W4 3.37(5) .
W3 W1 3.45(4) 2_665
W3 W4 3.48(5) 2_665
W4 W7 2.20(6) 2_665
W4 W2 2.18(4) 1_565
W4 W7 2.21(6) 1_565
W4 W2 2.56(5) 2_665
W4 W6 2.64(5) 1_655
W4 XPA 2.66(6) 1_565
W4 W6 2.79(5) .
W4 A2B 3.11(5) 1_565
W4 3 3.16(6) .
W4 A2B 3.24(5) 1_465
W4 AP2 3.34(4) 1_565
W4 W5 3.34(6) 2_665
W4 3 3.35(6) 1_455
W4 AP2 3.40(4) 1_665
W4 XPA 3.39(6) 2_665
W4 W3 3.48(5) 2_665
W5 3 1.52(6) 2_665
W5 1 1.54(5) .
W5 W5 1.75(8) 2_565
W5 2 1.84(4) 2_665
W5 3 1.98(6) 1_455
W5 2 2.42(4) 1_455
W5 W3 2.58(5) 2_665
W5 XPM 2.58(4) 2_565
W5 1 2.62(4) 2_565
W5 W6 2.74(5) 2_565
W5 W1 2.81(4) 2_665
W5 W7 3.30(8) .
W5 W4 3.34(6) 2_665
W5 W6 3.40(5) .
W6 A2B 1.72(4) 1_465
W6 3 1.72(5) 1_455
W6 AP2 2.04(3) 1_565
W6 W7 2.47(5) 2_565
W6 W7 2.62(5) 1_565
W6 W4 2.64(5) 1_455
W6 XPA 2.68(5) 1_565
W6 A2A 2.69(3) 1_565
W6 W5 2.74(5) 2_565
W6 XPA 3.26(5) 2_565
W6 2 3.31(3) 1_455
W6 1 3.33(3) .
W6 W1 3.38(3) 1_455
W6 W2 3.43(4) 1_465
W7 W2 1.74(5) 2_655
W7 W4 2.20(6) 2_665
W7 W7 2.19(6) 2_655
W7 W4 2.21(6) 1_545
W7 W6 2.47(5) 2_565
W7 W6 2.62(5) 1_545
W7 A2B 2.87(4) 2_655
W7 A2B 3.01(4) 1_455
W7 XPA 3.15(6) 2_655
W7 W7 3.24(6) 2
W7 W3 3.23(7) 2_655
W7 2 3.27(6) 2_655
W7 1 3.36(6) .
W7 3 3.41(7) 2_665
W7 XPA 3.41(6) 2
A1A A1B 2.18(6) 2_666
A1A O6 2.53(6) 1_545
A1A O7 2.67(6) 1_645
A1A O9 2.70(6) 1_655
A1A O5 2.81(4) 1_655
A1A Si2 3.16(5) 1_655
A1B AP1 0.92(5) 2_666
A1B A1A 2.18(6) 2_666
A1B Si2 2.73(7) 1_565
A1B MH2A 2.84(5) 1_455
A1B MH2A 2.98(5) .
A1B O6 3.16(7) 2_676
A1B O7 3.16(7) 2_576
A2A A2B 1.89(3) 1_455
A2A O14 2.508(15) 1_445
A2A O11 2.586(15) 1_545
A2A O3 2.639(18) 1_455
A2A W6 2.69(3) 1_545
A2A O2 2.707(12) 1_455
A2A Si3 3.132(11) 1_545
A2A Si3 3.168(11) 1_445
A2B AP2 1.05(3) 1_655
A2B W6 1.72(4) 1_645
A2B XPA 1.85(5) 1_655
A2B A2A 1.89(3) 1_655
A2B 2 2.83(3) .
A2B W7 2.87(4) 2_655
A2B 1 2.94(3) 1_655
A2B O13 2.95(3) 1_655
A2B W7 3.01(4) 1_655
A2B XPM 3.01(3) 1_655
MH2A MH2B 1.43(4) .
MH2A O7 1.83(5) 1_655
MH2A O9 1.97(5) 1_655
MH2A A1B 2.84(5) 1_655
MH2A AP1 3.31(3) 2_766
MH2A AP1 3.39(3) 2_666
MH2B O9 2.15(4) 1_655
MH2B O7 2.33(5) 1_655
1 3 1.89(5) 1_455
1 2 2.25(3) 1_455
1 W5 2.62(4) 2_565
1 A2B 2.94(3) 1_455
1 3 2.97(5) 2_665
2 XPM 1.56(2) 1_655
2 3 1.77(5) .
2 W5 1.84(4) 2_665
2 1 2.25(3) 1_655
2 W5 2.42(4) 1_655
2 XPA 2.91(5) 1_655
2 3 3.05(5) 2_765
3 XPM 1.43(5) 1_655
3 W5 1.52(6) 2_665
3 W6 1.72(5) 1_655
3 1 1.89(5) 1_655
3 W5 1.98(6) 1_655
3 W1 2.97(5) 1_655
3 1 2.97(5) 2_665
3 2 3.05(5) 2_765
3 3 3.07(9) 2_765
